data_7004494
loop_
_publ_author_name
'Nakamura, Setsuko'
'Ozeki, Tomoji'

_publ_section_title
;
 Guest driven rearrangements of protonation and hydrogen bonding in
 decavanadate anions as their tetraalkylammonium salts
;
_journal_issue 44
_journal_name_full 'Dalton Transactions'
_journal_page_first 6135
_journal_page_last 6140
_journal_paper_doi 10.1039/b807880g
_journal_year 2008
_chemical_formula_moiety '(C20 H44 N +)8, (H3 O28 V10 3-)2, (H4 O28 V10 2-), 7(C4 H8 O2)'
_chemical_formula_sum 'C188 H418 N8 O98 V30'
_chemical_formula_weight 5887.50
_chemical_name_systematic
;
?
;
_space_group_IT_number 2
_symmetry_cell_setting triclinic
_symmetry_space_group_name_Hall '-P 1'
_symmetry_space_group_name_H-M 'P -1'
_atom_sites_solution_hydrogens other
_atom_sites_solution_primary direct
_atom_sites_solution_secondary difmap
_audit_creation_method SHELXL-97
_cell_angle_alpha 85.521(1)
_cell_angle_beta 80.974(1)
_cell_angle_gamma 66.321(1)
_cell_formula_units_Z 1
_cell_length_a 15.8999(1)
_cell_length_b 17.3149(2)
_cell_length_c 26.1575(4)
_cell_measurement_reflns_used 8192
_cell_measurement_temperature 93(2)
_cell_measurement_theta_max 31.42
_cell_measurement_theta_min 1.50
_cell_volume 6512.45(14)
_computing_cell_refinement 'SMART (Bruker AXS)'
_computing_data_collection 'SMART (Bruker AXS)'
_computing_data_reduction 'SAINT (Bruker AXS)'
_computing_structure_refinement 'SHELXL-97 (Sheldrick, 1997)'
_computing_structure_solution 'SHELXS-86 (Sheldrick, 1990)'
_diffrn_ambient_temperature 93(2)
_diffrn_measured_fraction_theta_full 0.987
_diffrn_measured_fraction_theta_max 0.876
_diffrn_measurement_device_type 'Bruker SMART CCD area detector system'
_diffrn_measurement_method 'oscillation method, \w scans'
_diffrn_radiation_monochromator graphite
_diffrn_radiation_source 'Rigaku Ultrax Rotating Mo Anode'
_diffrn_radiation_type MoK\a
_diffrn_radiation_wavelength 0.71073
_diffrn_reflns_av_R_equivalents 0.0473
_diffrn_reflns_av_sigmaI/netI 0.1015
_diffrn_reflns_limit_h_max 22
_diffrn_reflns_limit_h_min -20
_diffrn_reflns_limit_k_max 24
_diffrn_reflns_limit_k_min -23
_diffrn_reflns_limit_l_max 37
_diffrn_reflns_limit_l_min -26
_diffrn_reflns_number 64924
_diffrn_reflns_theta_full 25.25
_diffrn_reflns_theta_max 31.42
_diffrn_reflns_theta_min 1.50
_diffrn_standards_number 0
_exptl_absorpt_coefficient_mu 1.102
_exptl_absorpt_correction_T_max 0.8978
_exptl_absorpt_correction_T_min 0.6628
_exptl_absorpt_correction_type multi-scan
_exptl_absorpt_process_details 'sadabs (Sheldrick, 1997)'
_exptl_crystal_colour yellow
_exptl_crystal_density_diffrn 1.501
_exptl_crystal_density_method 'not measured'
_exptl_crystal_description plate
_exptl_crystal_F_000 3076
_exptl_crystal_size_max 0.20
_exptl_crystal_size_mid 0.10
_exptl_crystal_size_min 0.10
_refine_diff_density_max 1.435
_refine_diff_density_min -1.398
_refine_diff_density_rms 0.131
_refine_ls_extinction_method none
_refine_ls_goodness_of_fit_ref 1.027
_refine_ls_hydrogen_treatment mixed
_refine_ls_matrix_type full
_refine_ls_number_parameters 1469
_refine_ls_number_reflns 37729
_refine_ls_number_restraints 1
_refine_ls_restrained_S_all 1.029
_refine_ls_R_factor_all 0.1223
_refine_ls_R_factor_gt 0.0593
_refine_ls_shift/su_max 0.001
_refine_ls_shift/su_mean 0.000
_refine_ls_structure_factor_coef Fsqd
_refine_ls_weighting_details 'calc w=1/[\s^2^(Fo^2^)+(0.0530P)^2^+6.4269P] where P=(Fo^2^+2Fc^2^)/3'
_refine_ls_weighting_scheme calc
_refine_ls_wR_factor_gt 0.1220
_refine_ls_wR_factor_ref 0.1537
_reflns_number_gt 22677
_reflns_number_total 37729
_reflns_threshold_expression >2\s(I)
_cod_data_source_file b807880g.txt
_cod_data_source_block TAA-dioxane
_cod_original_cell_volume 6512.45(13)
_cod_original_sg_symbol_H-M P-1
_cod_database_code 7004494

loop_
_symmetry_equiv_pos_as_xyz
'x, y, z'
'-x, -y, -z'

loop_
_atom_site_label
_atom_site_type_symbol
_atom_site_fract_x
_atom_site_fract_y
_atom_site_fract_z
_atom_site_U_iso_or_equiv
_atom_site_adp_type
_atom_site_occupancy
_atom_site_symmetry_multiplicity
_atom_site_calc_flag
_atom_site_refinement_flags
_atom_site_disorder_assembly
_atom_site_disorder_group
V2A_A V 0.62218(4) 0.57101(4) 0.41477(2) 0.01244(12) Uani 1 1 d . . .
V1A_A V 0.41733(4) 0.59477(3) 0.43338(2) 0.01098(11) Uani 1 1 d . . .
V2B'_A V 0.21219(4) 0.61701(4) 0.44264(2) 0.01468(12) Uani 1 1 d . . .
V2A'_A V 0.23004(4) 0.58750(4) 0.32572(2) 0.01499(12) Uani 1 1 d . . .
V1A'_A V 0.43685(4) 0.55874(4) 0.31068(2) 0.01211(12) Uani 1 1 d . . .
V2B_A V 0.64177(4) 0.53716(4) 0.29968(2) 0.01377(12) Uani 1 1 d . . .
V3A_A V 0.57513(4) 0.41970(4) 0.37560(2) 0.01255(12) Uani 1 1 d . . .
V3B_A V 0.36676(4) 0.44421(4) 0.38919(2) 0.01365(12) Uani 1 1 d . . .
V3B'_A V 0.48751(4) 0.70108(4) 0.34682(2) 0.01310(12) Uani 1 1 d . . .
V3A'_A V 0.28322(4) 0.72591(4) 0.36320(2) 0.01362(12) Uani 1 1 d . . .
OG1_A O 0.68975(18) 0.57008(15) 0.45503(10) 0.0168(5) Uani 1 1 d . . .
OG2'_A O 0.13356(18) 0.63361(16) 0.49132(10) 0.0195(5) Uani 1 1 d . . .
OG1'_A O 0.16300(18) 0.58596(17) 0.28643(10) 0.0209(6) Uani 1 1 d . . .
OG2_A O 0.72053(18) 0.51607(16) 0.25040(10) 0.0191(5) Uani 1 1 d . . .
OF1_A O 0.60287(18) 0.32129(15) 0.38930(10) 0.0171(5) Uani 1 1 d . . .
OF2_A O 0.39784(18) 0.34557(16) 0.40252(10) 0.0185(5) Uani 1 1 d . . .
OF2'_A O 0.45515(18) 0.80072(15) 0.33645(10) 0.0175(5) Uani 1 1 d . . .
OF1'_A O 0.25405(18) 0.82540(15) 0.35262(10) 0.0185(5) Uani 1 1 d . . .
OE1_A O 0.50510(17) 0.58687(14) 0.46662(9) 0.0127(5) Uani 1 1 d . . .
OE2'_A O 0.32406(17) 0.60791(15) 0.47879(9) 0.0139(5) Uani 1 1 d . . .
OD1'_A O 0.15841(17) 0.60593(15) 0.38864(10) 0.0168(5) Uani 1 1 d . . .
OE1'_A O 0.35178(17) 0.55966(15) 0.27914(9) 0.0151(5) Uani 1 1 d . . .
OE2_A O 0.53277(17) 0.53856(15) 0.26668(9) 0.0147(5) Uani 1 1 d . . .
OD1_A O 0.69922(17) 0.54165(15) 0.35295(9) 0.0152(5) Uani 1 1 d . . .
OC3'_A O 0.56810(16) 0.67903(14) 0.39709(9) 0.0132(5) Uani 1 1 d . . .
OB2'_A O 0.38664(17) 0.70272(14) 0.40669(9) 0.0129(5) Uani 1 1 d . . .
OC2'_A O 0.20633(17) 0.72172(15) 0.42226(10) 0.0161(5) Uani 1 1 d . . .
OC1'_A O 0.22141(17) 0.69665(15) 0.32052(10) 0.0167(5) Uani 1 1 d . . .
OB1'_A O 0.39946(17) 0.67778(15) 0.31322(9) 0.0145(5) Uani 1 1 d . . .
OC4'_A O 0.58078(17) 0.65419(15) 0.29653(9) 0.0154(5) Uani 1 1 d . . .
OC1_A O 0.6384(2) 0.44991(18) 0.42293(12) 0.0149(6) Uani 1 1 d . . .
OB1_A O 0.45838(17) 0.46486(15) 0.43323(10) 0.0125(5) Uani 1 1 d . . .
OC4_A O 0.27247(18) 0.49246(16) 0.44766(11) 0.0154(5) Uani 1 1 d . . .
OC3_A O 0.28894(17) 0.46832(15) 0.34532(9) 0.0161(5) Uani 1 1 d . . .
OB2_A O 0.47089(17) 0.44424(15) 0.33909(9) 0.0134(5) Uani 1 1 d . . .
OC2_A O 0.65036(17) 0.42423(15) 0.32106(9) 0.0152(5) Uani 1 1 d . . .
OA1_A O 0.51834(16) 0.56066(14) 0.36807(9) 0.0123(5) Uani 1 1 d . . .
OA1'_A O 0.34257(17) 0.58146(14) 0.37997(9) 0.0130(5) Uani 1 1 d . . .
HC1_A H 0.648(4) 0.435(4) 0.441(2) 0.04(2) Uiso 1 1 d . . .
HB1_A H 0.465(3) 0.447(3) 0.4598(16) 0.012(11) Uiso 1 1 d . . .
HC4_A H 0.277(3) 0.475(3) 0.4744(19) 0.032(14) Uiso 1 1 d . . .
V2B_B V -0.02282(5) 0.01997(4) 0.13169(3) 0.02114(14) Uani 1 1 d . . .
V1A_B V 0.08825(4) 0.01568(4) -0.03324(2) 0.01671(13) Uani 1 1 d . . .
V2A_B V 0.13360(5) 0.06087(4) 0.06705(3) 0.02137(14) Uani 1 1 d . . .
V3A_B V -0.07934(5) 0.15747(4) 0.04338(2) 0.01849(13) Uani 1 1 d . . .
V3B_B V -0.12991(5) 0.11318(4) -0.05916(2) 0.01862(13) Uani 1 1 d . . .
OG2_B O -0.0659(2) 0.02367(19) 0.19113(11) 0.0311(7) Uani 1 1 d . . .
OG1_B O 0.2083(2) 0.09710(18) 0.07564(12) 0.0304(7) Uani 1 1 d . . .
OF1_B O -0.1449(2) 0.25490(16) 0.03672(11) 0.0260(6) Uani 1 1 d . . .
OF2_B O -0.1958(2) 0.21020(17) -0.06624(11) 0.0261(6) Uani 1 1 d . . .
OE2_B O -0.11030(19) -0.01204(16) 0.09854(10) 0.0204(6) Uani 1 1 d . . .
OE1_B O 0.16091(19) 0.05132(16) -0.01351(10) 0.0219(6) Uani 1 1 d . . .
OD1_B O 0.07076(19) 0.05908(17) 0.12947(11) 0.0243(6) Uani 1 1 d . . .
OC2_B O -0.10213(19) 0.13301(16) 0.10748(10) 0.0218(6) Uani 1 1 d . . .
OB2_B O -0.14788(18) 0.10065(16) 0.01757(10) 0.0188(5) Uani 1 1 d . . .
OC3_B O -0.19870(19) 0.05605(16) -0.06707(10) 0.0215(6) Uani 1 1 d . . .
OC4_B O -0.05901(19) 0.08793(16) -0.12283(10) 0.0208(6) Uani 1 1 d . . .
OB1_B O -0.0206(2) 0.13024(17) -0.03495(11) 0.0189(6) Uani 1 1 d . . .
OC1_B O 0.0358(2) 0.16781(18) 0.04847(11) 0.0235(6) Uani 1 1 d . . .
OA1_B O 0.02404(18) 0.02158(15) 0.04093(9) 0.0175(5) Uani 1 1 d . . .
HC1_B H 0.034(4) 0.207(3) 0.056(2) 0.045(17) Uiso 1 1 d . . .
HB1_B H -0.012(3) 0.160(3) -0.0479(18) 0.022(14) Uiso 1 1 d . . .
N1 N 0.6622(2) 0.13940(19) 0.49514(12) 0.0188(6) Uani 1 1 d . . .
C1 C 0.7207(3) 0.1920(2) 0.48020(15) 0.0194(8) Uani 1 1 d . . .
H1A H 0.6879 0.2383 0.4567 0.023 Uiso 1 1 calc R . .
H1B H 0.7230 0.2182 0.5120 0.023 Uiso 1 1 calc R . .
C2 C 0.8203(3) 0.1459(2) 0.45408(16) 0.0234(8) Uani 1 1 d . . .
H2A H 0.8202 0.1174 0.4227 0.028 Uiso 1 1 calc R . .
H2B H 0.8563 0.1025 0.4781 0.028 Uiso 1 1 calc R . .
C3 C 0.8654(3) 0.2095(3) 0.43909(16) 0.0239(8) Uani 1 1 d . . .
H3A H 0.8462 0.2507 0.4672 0.029 Uiso 1 1 calc R . .
H3B H 0.9336 0.1791 0.4359 0.029 Uiso 1 1 calc R . .
C4 C 0.8400(3) 0.2574(3) 0.38833(16) 0.0264(9) Uani 1 1 d . . .
H4A H 0.8673 0.2172 0.3594 0.032 Uiso 1 1 calc R . .
H4B H 0.7718 0.2809 0.3895 0.032 Uiso 1 1 calc R . .
C5 C 0.8735(3) 0.3292(3) 0.37726(17) 0.0303(9) Uani 1 1 d . . .
H5A H 0.8554 0.3570 0.3443 0.045 Uiso 1 1 calc R . .
H5B H 0.9412 0.3064 0.3753 0.045 Uiso 1 1 calc R . .
H5C H 0.8454 0.3703 0.4051 0.045 Uiso 1 1 calc R . .
C6 C 0.6813(3) 0.0740(2) 0.45463(15) 0.0217(8) Uani 1 1 d . . .
H6A H 0.6498 0.0361 0.4683 0.026 Uiso 1 1 calc R . .
H6B H 0.7488 0.0393 0.4489 0.026 Uiso 1 1 calc R . .
C7 C 0.6494(3) 0.1114(3) 0.40245(16) 0.0290(9) Uani 1 1 d . . .
H7A H 0.5808 0.1383 0.4066 0.035 Uiso 1 1 calc R . .
H7B H 0.6735 0.1554 0.3907 0.035 Uiso 1 1 calc R . .
C8 C 0.6842(3) 0.0428(3) 0.36175(18) 0.0342(10) Uani 1 1 d . . .
H8A H 0.6756 -0.0078 0.3777 0.041 Uiso 1 1 calc R . .
H8B H 0.6457 0.0629 0.3333 0.041 Uiso 1 1 calc R . .
C9 C 0.7831(3) 0.0181(3) 0.3395(2) 0.0395(12) Uani 1 1 d . . .
H9A H 0.8222 -0.0054 0.3675 0.047 Uiso 1 1 calc R . .
H9B H 0.7927 0.0691 0.3252 0.047 Uiso 1 1 calc R . .
C10 C 0.8147(4) -0.0480(3) 0.2962(2) 0.0409(12) Uani 1 1 d . . .
H10A H 0.8802 -0.0621 0.2830 0.061 Uiso 1 1 calc R . .
H10B H 0.7773 -0.0246 0.2680 0.061 Uiso 1 1 calc R . .
H10C H 0.8064 -0.0990 0.3103 0.061 Uiso 1 1 calc R . .
C11 C 0.5605(3) 0.2013(2) 0.49994(15) 0.0205(8) Uani 1 1 d . . .
H11A H 0.5503 0.2438 0.5260 0.025 Uiso 1 1 calc R . .
H11B H 0.5491 0.2315 0.4664 0.025 Uiso 1 1 calc R . .
C12 C 0.4890(3) 0.1624(2) 0.51511(17) 0.0244(8) Uani 1 1 d . . .
H12A H 0.5060 0.1121 0.4939 0.029 Uiso 1 1 calc R . .
H12B H 0.4892 0.1441 0.5519 0.029 Uiso 1 1 calc R . .
C13 C 0.3927(3) 0.2251(2) 0.50715(16) 0.0227(8) Uani 1 1 d . . .
H13A H 0.3949 0.2482 0.4714 0.027 Uiso 1 1 calc R . .
H13B H 0.3738 0.2725 0.5311 0.027 Uiso 1 1 calc R . .
C14 C 0.3195(3) 0.1875(3) 0.51603(17) 0.0294(9) Uani 1 1 d . . .
H14A H 0.3214 0.1597 0.5506 0.035 Uiso 1 1 calc R . .
H14B H 0.2575 0.2338 0.5161 0.035 Uiso 1 1 calc R . .
C15 C 0.3317(4) 0.1240(3) 0.4760(2) 0.0398(12) Uani 1 1 d . . .
H15A H 0.2827 0.1024 0.4843 0.060 Uiso 1 1 calc R . .
H15B H 0.3924 0.0772 0.4761 0.060 Uiso 1 1 calc R . .
H15C H 0.3278 0.1513 0.4417 0.060 Uiso 1 1 calc R . .
C16 C 0.6771(3) 0.0962(2) 0.54843(15) 0.0223(8) Uani 1 1 d . . .
H16A H 0.6592 0.1407 0.5743 0.027 Uiso 1 1 calc R . .
H16B H 0.6337 0.0675 0.5569 0.027 Uiso 1 1 calc R . .
C17 C 0.7729(3) 0.0326(2) 0.55522(16) 0.0241(8) Uani 1 1 d . . .
H17A H 0.8148 0.0620 0.5560 0.029 Uiso 1 1 calc R . .
H17B H 0.7979 -0.0064 0.5257 0.029 Uiso 1 1 calc R . .
C18 C 0.7682(3) -0.0174(2) 0.60624(16) 0.0248(8) Uani 1 1 d . . .
H18A H 0.7511 0.0210 0.6357 0.030 Uiso 1 1 calc R . .
H18B H 0.7192 -0.0392 0.6073 0.030 Uiso 1 1 calc R . .
C19 C 0.8600(3) -0.0909(3) 0.61221(19) 0.0364(11) Uani 1 1 d . . .
H19A H 0.9091 -0.0691 0.6107 0.044 Uiso 1 1 calc R . .
H19B H 0.8767 -0.1296 0.5829 0.044 Uiso 1 1 calc R . .
C20 C 0.8560(4) -0.1403(3) 0.6632(2) 0.0418(12) Uani 1 1 d . . .
H20A H 0.9163 -0.1868 0.6652 0.063 Uiso 1 1 calc R . .
H20B H 0.8082 -0.1630 0.6646 0.063 Uiso 1 1 calc R . .
H20C H 0.8408 -0.1025 0.6924 0.063 Uiso 1 1 calc R . .
N2 N 0.0995(2) 0.36818(19) 0.65437(12) 0.0175(6) Uani 1 1 d . . .
C21 C 0.0523(3) 0.3090(2) 0.64798(15) 0.0177(7) Uani 1 1 d . . .
H21A H 0.0619 0.2687 0.6777 0.021 Uiso 1 1 calc R . .
H21B H -0.0152 0.3429 0.6501 0.021 Uiso 1 1 calc R . .
C22 C 0.0835(3) 0.2590(3) 0.59888(17) 0.0294(10) Uani 1 1 d . . .
H22A H 0.1509 0.2246 0.5960 0.035 Uiso 1 1 calc R . .
H22B H 0.0718 0.2982 0.5687 0.035 Uiso 1 1 calc R . .
C23 C 0.0321(3) 0.2015(2) 0.59848(15) 0.0205(8) Uani 1 1 d . . .
H23A H 0.0498 0.1582 0.6263 0.025 Uiso 1 1 calc R . .
H23B H -0.0354 0.2352 0.6060 0.025 Uiso 1 1 calc R . .
C24 C 0.0526(3) 0.1579(3) 0.54723(17) 0.0308(10) Uani 1 1 d . . .
H24A H 0.1203 0.1256 0.5394 0.037 Uiso 1 1 calc R . .
H24B H 0.0336 0.2014 0.5196 0.037 Uiso 1 1 calc R . .
C25 C 0.0039(3) 0.0986(3) 0.54626(17) 0.0273(9) Uani 1 1 d . . .
H25A H 0.0201 0.0728 0.5122 0.041 Uiso 1 1 calc R . .
H25B H -0.0633 0.1304 0.5531 0.041 Uiso 1 1 calc R . .
H25C H 0.0235 0.0545 0.5729 0.041 Uiso 1 1 calc R . .
C26 C 0.2036(3) 0.3207(2) 0.65401(16) 0.0209(8) Uani 1 1 d . . .
H26A H 0.2313 0.3626 0.6545 0.025 Uiso 1 1 calc R . .
H26B H 0.2297 0.2904 0.6209 0.025 Uiso 1 1 calc R . .
C27 C 0.2347(3) 0.2570(3) 0.69834(17) 0.0262(9) Uani 1 1 d . . .
H27A H 0.2384 0.2861 0.7285 0.031 Uiso 1 1 calc R . .
H27B H 0.1888 0.2316 0.7091 0.031 Uiso 1 1 calc R . .
C28 C 0.3292(3) 0.1883(2) 0.68070(18) 0.0267(9) Uani 1 1 d . . .
H28A H 0.3224 0.1543 0.6541 0.032 Uiso 1 1 calc R . .
H28B H 0.3714 0.2152 0.6643 0.032 Uiso 1 1 calc R . .
C29 C 0.3736(4) 0.1294(3) 0.7241(2) 0.0406(12) Uani 1 1 d . . .
H29A H 0.3884 0.1619 0.7483 0.049 Uiso 1 1 calc R . .
H29B H 0.3283 0.1083 0.7436 0.049 Uiso 1 1 calc R . .
C30 C 0.4614(3) 0.0548(3) 0.7051(2) 0.0451(14) Uani 1 1 d . . .
H30A H 0.4865 0.0195 0.7348 0.068 Uiso 1 1 calc R . .
H30B H 0.5073 0.0751 0.6866 0.068 Uiso 1 1 calc R . .
H30C H 0.4472 0.0214 0.6818 0.068 Uiso 1 1 calc R . .
C31 C 0.0532(3) 0.4108(2) 0.70564(15) 0.0205(8) Uani 1 1 d . . .
H31A H 0.0692 0.3673 0.7335 0.025 Uiso 1 1 calc R . .
H31B H -0.0148 0.4327 0.7059 0.025 Uiso 1 1 calc R . .
C32 C 0.0773(3) 0.4829(3) 0.71895(17) 0.0287(9) Uani 1 1 d . . .
H32A H 0.0637 0.5267 0.6912 0.034 Uiso 1 1 calc R . .
H32B H 0.1442 0.4617 0.7220 0.034 Uiso 1 1 calc R . .
C33 C 0.0197(3) 0.5204(3) 0.77011(19) 0.0352(11) Uani 1 1 d . . .
H33A H 0.0271 0.4739 0.7959 0.042 Uiso 1 1 calc R . .
H33B H 0.0452 0.5579 0.7826 0.042 Uiso 1 1 calc R . .
C34 C -0.0833(4) 0.5702(4) 0.7682(2) 0.0544(16) Uani 1 1 d . . .
H34A H -0.1086 0.5348 0.7531 0.065 Uiso 1 1 calc R . .
H34B H -0.0918 0.6204 0.7454 0.065 Uiso 1 1 calc R . .
C35 C -0.1377(5) 0.5988(4) 0.8219(3) 0.078(2) Uani 1 1 d . . .
H35A H -0.2034 0.6307 0.8187 0.118 Uiso 1 1 calc R . .
H35B H -0.1136 0.6346 0.8368 0.118 Uiso 1 1 calc R . .
H35C H -0.1308 0.5492 0.8444 0.118 Uiso 1 1 calc R . .
C36 C 0.0885(3) 0.4324(2) 0.60949(15) 0.0204(8) Uani 1 1 d . . .
H36A H 0.1202 0.4692 0.6154 0.024 Uiso 1 1 calc R . .
H36B H 0.1208 0.4015 0.5771 0.024 Uiso 1 1 calc R . .
C37 C -0.0105(3) 0.4879(2) 0.60166(17) 0.0253(9) Uani 1 1 d . . .
H37A H -0.0462 0.5139 0.6349 0.030 Uiso 1 1 calc R . .
H37B H -0.0402 0.4533 0.5898 0.030 Uiso 1 1 calc R . .
C38 C -0.0110(3) 0.5568(3) 0.56143(17) 0.0261(9) Uani 1 1 d . . .
H38A H 0.0298 0.5302 0.5295 0.031 Uiso 1 1 calc R . .
H38B H 0.0149 0.5933 0.5748 0.031 Uiso 1 1 calc R . .
C39 C -0.1078(3) 0.6116(3) 0.54783(18) 0.0326(10) Uani 1 1 d . . .
H39A H -0.1020 0.6501 0.5188 0.039 Uiso 1 1 calc R . .
H39B H -0.1346 0.5747 0.5359 0.039 Uiso 1 1 calc R . .
C40 C -0.1732(4) 0.6630(3) 0.5922(2) 0.0422(12) Uani 1 1 d . . .
H40A H -0.2337 0.6961 0.5810 0.063 Uiso 1 1 calc R . .
H40B H -0.1483 0.7012 0.6036 0.063 Uiso 1 1 calc R . .
H40C H -0.1802 0.6253 0.6210 0.063 Uiso 1 1 calc R . .
N3 N 0.3695(3) -0.1983(2) 0.18050(13) 0.0293(8) Uani 1 1 d . . .
C41 C 0.3617(3) -0.1157(3) 0.15247(18) 0.0366(11) Uani 1 1 d . . .
H41A H 0.4133 -0.1280 0.1236 0.044 Uiso 1 1 calc R . .
H41B H 0.3030 -0.0923 0.1372 0.044 Uiso 1 1 calc R . .
C42 C 0.3637(4) -0.0489(3) 0.18576(19) 0.0418(12) Uani 1 1 d . . .
H42A H 0.4175 -0.0740 0.2051 0.050 Uiso 1 1 calc R . .
H42B H 0.3067 -0.0294 0.2113 0.050 Uiso 1 1 calc R . .
C43 C 0.3702(4) 0.0272(3) 0.15342(19) 0.0414(12) Uani 1 1 d . . .
H43A H 0.4287 0.0073 0.1291 0.050 Uiso 1 1 calc R . .
H43B H 0.3184 0.0494 0.1325 0.050 Uiso 1 1 calc R . .
C44 C 0.3675(4) 0.0978(3) 0.1841(2) 0.0513(14) Uani 1 1 d . . .
H44A H 0.4205 0.0765 0.2041 0.062 Uiso 1 1 calc R . .
H44B H 0.3097 0.1173 0.2090 0.062 Uiso 1 1 calc R . .
C45 C 0.3716(4) 0.1725(3) 0.1502(2) 0.0519(14) Uani 1 1 d . . .
H45A H 0.3696 0.2168 0.1721 0.078 Uiso 1 1 calc R . .
H45B H 0.3186 0.1947 0.1308 0.078 Uiso 1 1 calc R . .
H45C H 0.4293 0.1539 0.1259 0.078 Uiso 1 1 calc R . .
C46 C 0.3627(3) -0.2558(3) 0.14156(16) 0.0330(10) Uani 1 1 d . . .
H46A H 0.4155 -0.2670 0.1134 0.040 Uiso 1 1 calc R . .
H46B H 0.3051 -0.2254 0.1260 0.040 Uiso 1 1 calc R . .
C47 C 0.3628(4) -0.3405(3) 0.16344(18) 0.0375(11) Uani 1 1 d . . .
H47A H 0.3127 -0.3303 0.1931 0.045 Uiso 1 1 calc R . .
H47B H 0.4226 -0.3738 0.1763 0.045 Uiso 1 1 calc R . .
C48 C 0.3482(5) -0.3919(3) 0.1221(2) 0.0645(19) Uani 1 1 d D . .
H48A H 0.4072 -0.4181 0.0987 0.077 Uiso 1 1 calc R . .
H48B H 0.3015 -0.3529 0.1010 0.077 Uiso 1 1 calc R . .
C49 C 0.3139(5) -0.4659(4) 0.1470(3) 0.081(2) Uani 1 1 d D . .
H49A H 0.2653 -0.4447 0.1771 0.097 Uiso 1 1 calc R . .
H49B H 0.2889 -0.4862 0.1209 0.097 Uiso 1 1 calc R . .
C50 C 0.3906(6) -0.5283(8) 0.1616(4) 0.156(6) Uani 1 1 d . . .
H50A H 0.3746 -0.5745 0.1778 0.234 Uiso 1 1 calc R . .
H50B H 0.4154 -0.5065 0.1865 0.234 Uiso 1 1 calc R . .
H50C H 0.4373 -0.5492 0.1312 0.234 Uiso 1 1 calc R . .
C51 C 0.2922(3) -0.1830(3) 0.22555(16) 0.0252(9) Uani 1 1 d . . .
H51A H 0.2937 -0.1410 0.2486 0.030 Uiso 1 1 calc R . .
H51B H 0.3036 -0.2362 0.2457 0.030 Uiso 1 1 calc R . .
C52 C 0.1959(3) -0.1514(3) 0.20893(17) 0.0280(9) Uani 1 1 d . . .
H52A H 0.1901 -0.1067 0.1820 0.034 Uiso 1 1 calc R . .
H52B H 0.1891 -0.1985 0.1933 0.034 Uiso 1 1 calc R . .
C53 C 0.1187(3) -0.1168(3) 0.25327(16) 0.0257(9) Uani 1 1 d . . .
H53A H 0.1313 -0.1573 0.2828 0.031 Uiso 1 1 calc R . .
H53B H 0.0598 -0.1118 0.2424 0.031 Uiso 1 1 calc R . .
C54 C 0.1070(3) -0.0304(3) 0.27130(18) 0.0303(10) Uani 1 1 d . . .
H54A H 0.1612 -0.0372 0.2882 0.036 Uiso 1 1 calc R . .
H54B H 0.1056 0.0074 0.2408 0.036 Uiso 1 1 calc R . .
C55 C 0.0195(4) 0.0099(3) 0.3088(2) 0.0415(12) Uani 1 1 d . . .
H55A H 0.0149 0.0649 0.3190 0.062 Uiso 1 1 calc R . .
H55B H 0.0213 -0.0265 0.3396 0.062 Uiso 1 1 calc R . .
H55C H -0.0345 0.0176 0.2922 0.062 Uiso 1 1 calc R . .
C56 C 0.4622(3) -0.2399(3) 0.20178(16) 0.0306(10) Uani 1 1 d . . .
H56A H 0.4609 -0.2068 0.2313 0.037 Uiso 1 1 calc R . .
H56B H 0.4696 -0.2971 0.2151 0.037 Uiso 1 1 calc R . .
C57 C 0.5453(3) -0.2470(3) 0.16184(18) 0.0389(12) Uani 1 1 d . . .
H57A H 0.5360 -0.2625 0.1281 0.047 Uiso 1 1 calc R . .
H57B H 0.5499 -0.1915 0.1574 0.047 Uiso 1 1 calc R . .
C58 C 0.6353(3) -0.3125(3) 0.17757(16) 0.0281(9) Uani 1 1 d . . .
H58A H 0.6471 -0.2944 0.2098 0.034 Uiso 1 1 calc R . .
H58B H 0.6286 -0.3668 0.1850 0.034 Uiso 1 1 calc R . .
C59 C 0.7176(3) -0.3253(3) 0.13592(17) 0.0304(9) Uani 1 1 d . . .
H59A H 0.7047 -0.3417 0.1035 0.036 Uiso 1 1 calc R . .
H59B H 0.7250 -0.2712 0.1292 0.036 Uiso 1 1 calc R . .
C60 C 0.8074(3) -0.3919(3) 0.15025(19) 0.0381(11) Uani 1 1 d . . .
H60A H 0.8576 -0.3975 0.1219 0.057 Uiso 1 1 calc R . .
H60B H 0.8011 -0.4459 0.1564 0.057 Uiso 1 1 calc R . .
H60C H 0.8217 -0.3753 0.1817 0.057 Uiso 1 1 calc R . .
N4 N 0.6928(3) 0.2821(2) 0.19827(14) 0.0284(8) Uani 1 1 d . . .
C61 C 0.6804(3) 0.2287(3) 0.15883(16) 0.0277(9) Uani 1 1 d . . .
H61A H 0.6185 0.2591 0.1476 0.033 Uiso 1 1 calc R . .
H61B H 0.7274 0.2228 0.1280 0.033 Uiso 1 1 calc R . .
C62 C 0.6888(3) 0.1411(3) 0.17801(17) 0.0291(9) Uani 1 1 d . . .
H62A H 0.6451 0.1459 0.2102 0.035 Uiso 1 1 calc R . .
H62B H 0.7524 0.1081 0.1862 0.035 Uiso 1 1 calc R . .
C63 C 0.6678(3) 0.0948(3) 0.13759(17) 0.0276(9) Uani 1 1 d . . .
H63A H 0.6047 0.1283 0.1287 0.033 Uiso 1 1 calc R . .
H63B H 0.7126 0.0884 0.1057 0.033 Uiso 1 1 calc R . .
C64 C 0.6741(3) 0.0082(3) 0.1583(2) 0.0370(11) Uani 1 1 d . . .
H64A H 0.7370 -0.0240 0.1677 0.044 Uiso 1 1 calc R . .
H64B H 0.6294 0.0157 0.1903 0.044 Uiso 1 1 calc R . .
C65 C 0.6550(4) -0.0431(3) 0.1214(2) 0.0462(13) Uani 1 1 d . . .
H65A H 0.6601 -0.0973 0.1378 0.069 Uiso 1 1 calc R . .
H65B H 0.7002 -0.0528 0.0899 0.069 Uiso 1 1 calc R . .
H65C H 0.5923 -0.0125 0.1124 0.069 Uiso 1 1 calc R . .
C66 C 0.7965(3) 0.2486(3) 0.20275(18) 0.0315(10) Uani 1 1 d . . .
H66A H 0.8163 0.1894 0.2154 0.038 Uiso 1 1 calc R . .
H66B H 0.8305 0.2479 0.1676 0.038 Uiso 1 1 calc R . .
C67 C 0.8265(3) 0.2961(3) 0.23761(18) 0.0350(11) Uani 1 1 d . . .
H67A H 0.7914 0.3001 0.2728 0.042 Uiso 1 1 calc R . .
H67B H 0.8133 0.3541 0.2237 0.042 Uiso 1 1 calc R . .
C68 C 0.9311(3) 0.2494(3) 0.24023(17) 0.0319(10) Uani 1 1 d . . .
H68A H 0.9483 0.2763 0.2666 0.038 Uiso 1 1 calc R . .
H68B H 0.9436 0.1904 0.2518 0.038 Uiso 1 1 calc R . .
C69 C 0.9923(3) 0.2483(3) 0.18935(17) 0.0295(9) Uani 1 1 d . . .
H69A H 0.9783 0.3070 0.1767 0.035 Uiso 1 1 calc R . .
H69B H 0.9783 0.2184 0.1633 0.035 Uiso 1 1 calc R . .
C70 C 1.0948(3) 0.2053(3) 0.19510(18) 0.0334(10) Uani 1 1 d . . .
H70A H 1.1321 0.2058 0.1616 0.050 Uiso 1 1 calc R . .
H70B H 1.1091 0.1468 0.2070 0.050 Uiso 1 1 calc R . .
H70C H 1.1091 0.2355 0.2204 0.050 Uiso 1 1 calc R . .
C71 C 0.6396(3) 0.2762(3) 0.25085(17) 0.0354(11) Uani 1 1 d . . .
H71A H 0.6456 0.3149 0.2746 0.043 Uiso 1 1 calc R . .
H71B H 0.6685 0.2182 0.2648 0.043 Uiso 1 1 calc R . .
C72 C 0.5368(3) 0.2977(3) 0.25043(19) 0.0387(11) Uani 1 1 d . . .
H72A H 0.5010 0.3587 0.2563 0.046 Uiso 1 1 calc R . .
H72B H 0.5271 0.2845 0.2162 0.046 Uiso 1 1 calc R . .
C73 C 0.5023(4) 0.2474(3) 0.2924(2) 0.0450(13) Uani 1 1 d . . .
H73A H 0.5092 0.2633 0.3266 0.054 Uiso 1 1 calc R . .
H73B H 0.5415 0.1866 0.2877 0.054 Uiso 1 1 calc R . .
C74 C 0.4008(4) 0.2618(4) 0.2920(2) 0.0585(17) Uani 1 1 d . . .
H74A H 0.3604 0.3204 0.3024 0.070 Uiso 1 1 calc R . .
H74B H 0.3915 0.2545 0.2565 0.070 Uiso 1 1 calc R . .
C75 C 0.3736(6) 0.2022(5) 0.3279(4) 0.106(3) Uani 1 1 d . . .
H75A H 0.3084 0.2132 0.3268 0.159 Uiso 1 1 calc R . .
H75B H 0.3818 0.2099 0.3632 0.159 Uiso 1 1 calc R . .
H75C H 0.4126 0.1441 0.3173 0.159 Uiso 1 1 calc R . .
C76 C 0.6566(3) 0.3738(3) 0.17997(19) 0.0354(11) Uani 1 1 d . . .
H76A H 0.5897 0.3926 0.1777 0.043 Uiso 1 1 calc R . .
H76B H 0.6624 0.4081 0.2067 0.043 Uiso 1 1 calc R . .
C77 C 0.7034(4) 0.3928(3) 0.1287(2) 0.0420(12) Uani 1 1 d . . .
H77A H 0.7083 0.3520 0.1027 0.050 Uiso 1 1 calc R . .
H77B H 0.7670 0.3861 0.1324 0.050 Uiso 1 1 calc R . .
C78 C 0.6498(4) 0.4822(3) 0.1096(2) 0.0515(15) Uani 1 1 d . . .
H78A H 0.5872 0.4874 0.1048 0.062 Uiso 1 1 calc R . .
H78B H 0.6419 0.5220 0.1369 0.062 Uiso 1 1 calc R . .
C79 C 0.6941(6) 0.5087(4) 0.0595(3) 0.071(2) Uani 1 1 d . . .
H79A H 0.6566 0.5688 0.0524 0.086 Uiso 1 1 calc R . .
H79B H 0.7564 0.5040 0.0645 0.086 Uiso 1 1 calc R . .
C80 C 0.7039(6) 0.4599(4) 0.0134(3) 0.090(3) Uani 1 1 d . . .
H80A H 0.7332 0.4816 -0.0168 0.135 Uiso 1 1 calc R . .
H80B H 0.6425 0.4655 0.0072 0.135 Uiso 1 1 calc R . .
H80C H 0.7424 0.4004 0.0193 0.135 Uiso 1 1 calc R . .
O1 O 0.0156(2) 0.24468(18) -0.09797(12) 0.0301(7) Uani 1 1 d . . .
O2 O 0.0451(2) 0.2547(2) -0.20758(13) 0.0383(8) Uani 1 1 d . . .
C81 C -0.0488(4) 0.3102(3) -0.1265(2) 0.0433(12) Uani 1 1 d . . .
H81A H -0.0333 0.3605 -0.1294 0.052 Uiso 1 1 calc R . .
H81B H -0.1123 0.3265 -0.1075 0.052 Uiso 1 1 calc R . .
C82 C -0.0463(3) 0.2817(3) -0.1796(2) 0.0445(13) Uani 1 1 d . . .
H82A H -0.0671 0.2347 -0.1767 0.053 Uiso 1 1 calc R . .
H82B H -0.0894 0.3287 -0.1988 0.053 Uiso 1 1 calc R . .
C83 C 0.1064(3) 0.1868(3) -0.17946(18) 0.0354(10) Uani 1 1 d . . .
H83A H 0.1699 0.1671 -0.1987 0.042 Uiso 1 1 calc R . .
H83B H 0.0864 0.1391 -0.1762 0.042 Uiso 1 1 calc R . .
C84 C 0.1068(3) 0.2143(3) -0.12672(18) 0.0337(10) Uani 1 1 d . . .
H84A H 0.1489 0.1662 -0.1077 0.040 Uiso 1 1 calc R . .
H84B H 0.1306 0.2595 -0.1301 0.040 Uiso 1 1 calc R . .
O3 O 0.0519(3) 0.3105(2) 0.07120(14) 0.0434(9) Uani 1 1 d . . .
O4 O 0.0646(4) 0.3941(3) -0.02514(17) 0.0718(13) Uani 1 1 d . . .
C85 C -0.0213(4) 0.3883(3) 0.0573(2) 0.0496(14) Uani 1 1 d . . .
H85A H -0.0120 0.4370 0.0690 0.060 Uiso 1 1 calc R . .
H85B H -0.0821 0.3902 0.0747 0.060 Uiso 1 1 calc R . .
C86 C -0.0206(4) 0.3938(4) 0.0002(2) 0.0580(16) Uani 1 1 d . . .
H86A H -0.0300 0.3451 -0.0114 0.070 Uiso 1 1 calc R . .
H86B H -0.0722 0.4460 -0.0090 0.070 Uiso 1 1 calc R . .
C87 C 0.1376(5) 0.3153(4) -0.0113(2) 0.0615(17) Uani 1 1 d . . .
H87A H 0.1983 0.3123 -0.0296 0.074 Uiso 1 1 calc R . .
H87B H 0.1267 0.2671 -0.0223 0.074 Uiso 1 1 calc R . .
C88 C 0.1394(4) 0.3099(4) 0.0452(2) 0.0468(13) Uani 1 1 d . . .
H88A H 0.1908 0.2574 0.0542 0.056 Uiso 1 1 calc R . .
H88B H 0.1495 0.3585 0.0564 0.056 Uiso 1 1 calc R . .
O5 O 0.5484(3) 0.3065(3) 0.06241(15) 0.0573(11) Uani 1 1 d . . .
O6 O 0.5175(2) 0.2350(2) -0.02445(13) 0.0425(8) Uani 1 1 d . . .
C89 C 0.4615(4) 0.3418(4) 0.0413(3) 0.0643(18) Uani 1 1 d . . .
H89A H 0.4625 0.3866 0.0156 0.077 Uiso 1 1 calc R . .
H89B H 0.4101 0.3677 0.0695 0.077 Uiso 1 1 calc R . .
C90 C 0.4445(4) 0.2753(4) 0.0157(2) 0.0497(14) Uani 1 1 d . . .
H90A H 0.4389 0.2326 0.0420 0.060 Uiso 1 1 calc R . .
H90B H 0.3853 0.3017 0.0012 0.060 Uiso 1 1 calc R . .
C91 C 0.6027(4) 0.1980(3) -0.00207(19) 0.0418(12) Uani 1 1 d . . .
H91A H 0.6547 0.1690 -0.0293 0.050 Uiso 1 1 calc R . .
H91B H 0.5983 0.1556 0.0247 0.050 Uiso 1 1 calc R . .
C92 C 0.6217(4) 0.2652(3) 0.0221(2) 0.0450(13) Uani 1 1 d . . .
H92A H 0.6811 0.2389 0.0364 0.054 Uiso 1 1 calc R . .
H92B H 0.6271 0.3071 -0.0048 0.054 Uiso 1 1 calc R . .
O7 O 0.4925(3) -0.0613(2) -0.03151(15) 0.0540(10) Uiso 1 1 d . . .
C93 C 0.4158(4) -0.0091(4) 0.0049(2) 0.0603(16) Uani 1 1 d . . .
H93A H 0.4164 -0.0391 0.0388 0.072 Uiso 1 1 calc R . .
H93B H 0.3566 0.0011 -0.0077 0.072 Uiso 1 1 calc R . .
C94 C 0.4218(5) 0.0755(4) 0.0120(3) 0.0597(16) Uiso 1 1 d . . .
H94A H 0.4197 0.1064 -0.0216 0.072 Uiso 1 1 calc R . .
H94B H 0.3683 0.1104 0.0366 0.072 Uiso 1 1 calc R . .

loop_
_atom_site_aniso_label
_atom_site_aniso_U_11
_atom_site_aniso_U_22
_atom_site_aniso_U_33
_atom_site_aniso_U_23
_atom_site_aniso_U_13
_atom_site_aniso_U_12
V2A_A 0.0133(3) 0.0135(3) 0.0122(3) 0.0004(2) -0.0026(2) -0.0069(2)
V1A_A 0.0130(3) 0.0113(3) 0.0100(3) 0.0000(2) -0.0018(2) -0.0061(2)
V2B'_A 0.0131(3) 0.0173(3) 0.0143(3) -0.0004(2) -0.0013(2) -0.0069(2)
V2A'_A 0.0132(3) 0.0183(3) 0.0155(3) -0.0006(2) -0.0039(2) -0.0076(2)
V1A'_A 0.0131(3) 0.0136(3) 0.0106(3) -0.0001(2) -0.0021(2) -0.0061(2)
V2B_A 0.0134(3) 0.0155(3) 0.0128(3) -0.0009(2) -0.0003(2) -0.0066(2)
V3A_A 0.0136(3) 0.0120(3) 0.0125(3) -0.0011(2) -0.0021(2) -0.0053(2)
V3B_A 0.0159(3) 0.0145(3) 0.0136(3) -0.0005(2) -0.0028(2) -0.0088(2)
V3B'_A 0.0139(3) 0.0125(3) 0.0139(3) 0.0015(2) -0.0018(2) -0.0067(2)
V3A'_A 0.0129(3) 0.0134(3) 0.0147(3) 0.0012(2) -0.0030(2) -0.0052(2)
OG1_A 0.0192(13) 0.0160(12) 0.0176(13) 0.0006(10) -0.0043(10) -0.0090(11)
OG2'_A 0.0170(13) 0.0233(13) 0.0201(14) -0.0023(11) 0.0000(11) -0.0105(11)
OG1'_A 0.0190(14) 0.0271(14) 0.0197(14) 0.0003(11) -0.0059(11) -0.0112(12)
OG2_A 0.0166(13) 0.0217(13) 0.0186(13) -0.0010(10) 0.0023(11) -0.0089(11)
OF1_A 0.0199(14) 0.0137(11) 0.0183(13) -0.0002(10) -0.0039(11) -0.0069(11)
OF2_A 0.0221(14) 0.0186(12) 0.0188(13) 0.0008(10) -0.0034(11) -0.0120(11)
OF2'_A 0.0184(13) 0.0154(12) 0.0203(13) 0.0038(10) -0.0025(11) -0.0093(11)
OF1'_A 0.0173(13) 0.0167(12) 0.0207(14) 0.0028(10) -0.0045(11) -0.0057(11)
OE1_A 0.0149(12) 0.0124(11) 0.0132(12) -0.0005(9) 0.0003(10) -0.0086(10)
OE2'_A 0.0139(12) 0.0169(12) 0.0121(12) -0.0002(9) -0.0019(10) -0.0074(10)
OD1'_A 0.0147(13) 0.0191(12) 0.0181(13) 0.0011(10) -0.0037(10) -0.0081(11)
OE1'_A 0.0158(13) 0.0167(12) 0.0138(12) -0.0004(10) -0.0016(10) -0.0075(10)
OE2_A 0.0157(13) 0.0160(12) 0.0132(12) 0.0000(9) -0.0022(10) -0.0070(10)
OD1_A 0.0153(13) 0.0138(11) 0.0171(13) 0.0009(10) -0.0029(10) -0.0063(10)
OC3'_A 0.0130(12) 0.0120(11) 0.0152(12) -0.0008(9) -0.0023(10) -0.0054(10)
OB2'_A 0.0141(12) 0.0132(11) 0.0121(12) 0.0016(9) -0.0019(10) -0.0063(10)
OC2'_A 0.0142(13) 0.0165(12) 0.0169(13) -0.0008(10) -0.0021(10) -0.0052(10)
OC1'_A 0.0154(13) 0.0165(12) 0.0176(13) 0.0005(10) -0.0035(10) -0.0054(10)
OB1'_A 0.0151(13) 0.0146(11) 0.0137(12) 0.0006(9) -0.0011(10) -0.0061(10)
OC4'_A 0.0153(13) 0.0194(12) 0.0133(12) 0.0008(10) -0.0009(10) -0.0091(11)
OC1_A 0.0180(14) 0.0147(12) 0.0144(14) 0.0005(11) -0.0038(11) -0.0084(11)
OB1_A 0.0175(13) 0.0148(12) 0.0071(12) 0.0004(9) -0.0019(10) -0.0085(10)
OC4_A 0.0168(13) 0.0193(13) 0.0136(13) 0.0011(10) -0.0027(11) -0.0107(11)
OC3_A 0.0179(13) 0.0186(12) 0.0154(13) -0.0025(10) -0.0022(10) -0.0105(11)
OB2_A 0.0154(12) 0.0147(11) 0.0126(12) 0.0006(9) -0.0029(10) -0.0084(10)
OC2_A 0.0144(13) 0.0155(12) 0.0151(12) -0.0021(10) -0.0004(10) -0.0055(10)
OA1_A 0.0143(12) 0.0136(11) 0.0087(11) 0.0003(9) -0.0010(9) -0.0054(10)
OA1'_A 0.0165(13) 0.0123(11) 0.0122(12) 0.0011(9) -0.0033(10) -0.0076(10)
V2B_B 0.0248(4) 0.0222(3) 0.0140(3) -0.0012(3) -0.0041(3) -0.0060(3)
V1A_B 0.0175(3) 0.0166(3) 0.0153(3) -0.0003(2) -0.0025(2) -0.0059(3)
V2A_B 0.0222(3) 0.0208(3) 0.0229(3) -0.0018(3) -0.0084(3) -0.0082(3)
V3A_B 0.0210(3) 0.0153(3) 0.0174(3) -0.0034(2) -0.0033(3) -0.0045(3)
V3B_B 0.0201(3) 0.0171(3) 0.0174(3) 0.0005(2) -0.0060(3) -0.0049(3)
OG2_B 0.0355(18) 0.0343(16) 0.0191(15) -0.0008(12) -0.0046(13) -0.0089(14)
OG1_B 0.0309(17) 0.0296(15) 0.0365(18) -0.0001(13) -0.0133(14) -0.0150(14)
OF1_B 0.0270(16) 0.0168(13) 0.0301(16) -0.0046(11) -0.0058(13) -0.0031(12)
OF2_B 0.0276(16) 0.0219(14) 0.0257(15) -0.0005(12) -0.0079(12) -0.0048(12)
OE2_B 0.0221(14) 0.0212(13) 0.0168(13) 0.0014(10) -0.0014(11) -0.0082(12)
OE1_B 0.0198(14) 0.0232(13) 0.0233(15) -0.0002(11) -0.0020(11) -0.0096(12)
OD1_B 0.0238(15) 0.0221(13) 0.0259(15) -0.0049(11) -0.0086(12) -0.0053(12)
OC2_B 0.0236(15) 0.0213(13) 0.0161(13) -0.0044(11) -0.0019(11) -0.0039(12)
OB2_B 0.0209(14) 0.0173(12) 0.0170(13) -0.0018(10) -0.0033(11) -0.0057(11)
OC3_B 0.0199(14) 0.0219(13) 0.0228(14) -0.0015(11) -0.0063(11) -0.0068(11)
OC4_B 0.0256(15) 0.0225(13) 0.0142(13) 0.0043(10) -0.0068(11) -0.0086(12)
OB1_B 0.0222(15) 0.0141(13) 0.0200(15) 0.0014(11) -0.0031(11) -0.0070(12)
OC1_B 0.0257(16) 0.0174(14) 0.0282(16) -0.0036(12) -0.0081(12) -0.0072(12)
OA1_B 0.0202(14) 0.0184(12) 0.0139(13) -0.0020(10) -0.0032(10) -0.0070(11)
N1 0.0209(17) 0.0167(14) 0.0195(16) -0.0028(12) -0.0015(13) -0.0081(13)
C1 0.025(2) 0.0163(17) 0.0209(19) 0.0016(14) -0.0050(16) -0.0115(16)
C2 0.022(2) 0.0208(18) 0.026(2) -0.0026(16) 0.0011(16) -0.0080(16)
C3 0.018(2) 0.027(2) 0.027(2) -0.0027(16) -0.0027(16) -0.0086(17)
C4 0.022(2) 0.029(2) 0.028(2) -0.0015(17) -0.0050(17) -0.0089(18)
C5 0.028(2) 0.035(2) 0.030(2) -0.0070(19) 0.0012(19) -0.015(2)
C6 0.027(2) 0.0164(17) 0.024(2) -0.0052(15) 0.0003(16) -0.0108(16)
C7 0.039(3) 0.027(2) 0.023(2) -0.0047(17) -0.0051(19) -0.014(2)
C8 0.039(3) 0.032(2) 0.033(3) -0.0049(19) -0.011(2) -0.013(2)
C9 0.037(3) 0.030(2) 0.055(3) -0.013(2) -0.008(2) -0.014(2)
C10 0.044(3) 0.035(3) 0.045(3) -0.011(2) 0.003(2) -0.018(2)
C11 0.022(2) 0.0171(17) 0.023(2) -0.0023(15) -0.0032(16) -0.0078(15)
C12 0.028(2) 0.0186(18) 0.029(2) 0.0038(16) -0.0041(17) -0.0115(17)
C13 0.027(2) 0.0170(17) 0.026(2) -0.0022(15) -0.0032(17) -0.0101(16)
C14 0.023(2) 0.034(2) 0.030(2) 0.0066(18) -0.0034(18) -0.0105(19)
C15 0.041(3) 0.030(2) 0.060(3) 0.003(2) -0.021(3) -0.022(2)
C16 0.024(2) 0.0194(18) 0.022(2) -0.0016(15) -0.0035(16) -0.0071(16)
C17 0.023(2) 0.0216(18) 0.029(2) -0.0007(16) -0.0078(17) -0.0078(16)
C18 0.027(2) 0.0218(19) 0.028(2) 0.0027(16) -0.0096(18) -0.0108(17)
C19 0.036(3) 0.035(2) 0.037(3) 0.005(2) -0.015(2) -0.011(2)
C20 0.052(3) 0.029(2) 0.049(3) 0.013(2) -0.028(3) -0.016(2)
N2 0.0148(15) 0.0176(14) 0.0223(17) 0.0010(12) -0.0034(13) -0.0087(13)
C21 0.0161(18) 0.0176(17) 0.0224(19) -0.0022(14) -0.0007(15) -0.0100(15)
C22 0.030(2) 0.034(2) 0.032(2) -0.0111(19) 0.0053(19) -0.022(2)
C23 0.0189(19) 0.0197(17) 0.025(2) 0.0001(15) -0.0050(16) -0.0093(15)
C24 0.036(3) 0.031(2) 0.030(2) -0.0095(18) -0.0004(19) -0.018(2)
C25 0.027(2) 0.025(2) 0.032(2) -0.0084(17) -0.0055(18) -0.0107(18)
C26 0.0131(18) 0.0210(18) 0.030(2) -0.0005(16) -0.0041(16) -0.0075(15)
C27 0.023(2) 0.027(2) 0.032(2) -0.0003(17) -0.0089(18) -0.0113(18)
C28 0.019(2) 0.0206(19) 0.043(3) 0.0060(18) -0.0095(18) -0.0089(16)
C29 0.037(3) 0.035(2) 0.054(3) 0.013(2) -0.025(2) -0.013(2)
C30 0.028(3) 0.027(2) 0.082(4) 0.016(2) -0.020(3) -0.011(2)
C31 0.0202(19) 0.0208(18) 0.024(2) -0.0016(15) -0.0039(16) -0.0110(16)
C32 0.029(2) 0.027(2) 0.037(2) -0.0071(18) -0.0026(19) -0.0173(19)
C33 0.038(3) 0.031(2) 0.042(3) -0.011(2) -0.005(2) -0.018(2)
C34 0.042(3) 0.046(3) 0.074(4) -0.032(3) 0.003(3) -0.014(3)
C35 0.067(5) 0.060(4) 0.105(6) -0.041(4) 0.031(4) -0.029(4)
C36 0.022(2) 0.0188(17) 0.023(2) 0.0054(15) -0.0021(16) -0.0121(16)
C37 0.021(2) 0.0199(18) 0.038(2) 0.0076(17) -0.0080(18) -0.0108(16)
C38 0.025(2) 0.026(2) 0.029(2) 0.0053(17) -0.0060(18) -0.0117(18)
C39 0.032(2) 0.028(2) 0.037(3) 0.0107(19) -0.013(2) -0.012(2)
C40 0.039(3) 0.030(2) 0.051(3) 0.006(2) -0.007(2) -0.007(2)
N3 0.0259(19) 0.045(2) 0.0150(17) 0.0142(15) -0.0059(14) -0.0131(17)
C41 0.031(3) 0.050(3) 0.028(2) 0.022(2) -0.012(2) -0.017(2)
C42 0.040(3) 0.051(3) 0.034(3) 0.018(2) -0.011(2) -0.018(3)
C43 0.034(3) 0.057(3) 0.034(3) 0.021(2) -0.011(2) -0.020(3)
C44 0.061(4) 0.048(3) 0.049(3) 0.016(3) -0.016(3) -0.026(3)
C45 0.053(4) 0.048(3) 0.056(4) 0.011(3) -0.014(3) -0.021(3)
C46 0.026(2) 0.048(3) 0.018(2) 0.0060(19) -0.0046(18) -0.009(2)
C47 0.036(3) 0.038(3) 0.024(2) 0.0046(19) -0.008(2) 0.000(2)
C48 0.111(6) 0.032(3) 0.037(3) 0.002(2) -0.026(3) -0.009(3)
C49 0.088(6) 0.046(4) 0.088(5) -0.023(4) -0.049(4) 0.011(4)
C50 0.074(7) 0.213(12) 0.153(10) -0.136(9) -0.033(6) 0.002(7)
C51 0.020(2) 0.032(2) 0.021(2) 0.0122(17) -0.0070(16) -0.0081(17)
C52 0.021(2) 0.034(2) 0.029(2) -0.0005(18) -0.0051(17) -0.0099(18)
C53 0.023(2) 0.026(2) 0.027(2) 0.0049(17) -0.0081(17) -0.0074(17)
C54 0.032(2) 0.026(2) 0.036(3) 0.0047(18) -0.011(2) -0.0130(19)
C55 0.042(3) 0.041(3) 0.042(3) -0.012(2) 0.000(2) -0.017(2)
C56 0.019(2) 0.049(3) 0.021(2) 0.0150(19) -0.0061(17) -0.012(2)
C57 0.031(3) 0.057(3) 0.026(2) 0.017(2) -0.006(2) -0.017(2)
C58 0.027(2) 0.037(2) 0.021(2) 0.0055(18) -0.0002(17) -0.016(2)
C59 0.028(2) 0.036(2) 0.028(2) 0.0021(19) 0.0018(18) -0.015(2)
C60 0.034(3) 0.043(3) 0.033(3) 0.009(2) 0.003(2) -0.016(2)
N4 0.029(2) 0.0262(18) 0.0244(19) -0.0114(15) -0.0033(15) -0.0035(15)
C61 0.029(2) 0.026(2) 0.024(2) -0.0101(17) -0.0086(18) -0.0039(18)
C62 0.026(2) 0.030(2) 0.026(2) -0.0009(18) -0.0071(18) -0.0043(18)
C63 0.026(2) 0.025(2) 0.028(2) -0.0016(17) -0.0051(18) -0.0048(18)
C64 0.032(3) 0.033(2) 0.043(3) 0.001(2) 0.003(2) -0.013(2)
C65 0.038(3) 0.034(3) 0.066(4) -0.007(2) -0.010(3) -0.011(2)
C66 0.029(2) 0.030(2) 0.030(2) -0.0117(18) -0.0053(19) -0.0037(19)
C67 0.027(2) 0.045(3) 0.029(2) -0.015(2) -0.0045(19) -0.008(2)
C68 0.028(2) 0.039(2) 0.024(2) -0.0054(19) -0.0038(18) -0.008(2)
C69 0.037(3) 0.025(2) 0.028(2) -0.0040(17) -0.0052(19) -0.0135(19)
C70 0.033(3) 0.036(2) 0.035(3) -0.007(2) -0.004(2) -0.015(2)
C71 0.034(3) 0.042(3) 0.025(2) -0.014(2) 0.0017(19) -0.010(2)
C72 0.030(3) 0.044(3) 0.033(3) -0.020(2) 0.001(2) -0.004(2)
C73 0.036(3) 0.049(3) 0.047(3) -0.023(3) 0.004(2) -0.013(3)
C74 0.049(4) 0.072(4) 0.062(4) -0.036(3) 0.008(3) -0.031(3)
C75 0.100(7) 0.107(7) 0.134(8) -0.056(6) 0.050(6) -0.078(6)
C76 0.028(2) 0.028(2) 0.044(3) -0.017(2) -0.008(2) -0.0006(19)
C77 0.046(3) 0.028(2) 0.048(3) -0.004(2) -0.013(3) -0.007(2)
C78 0.053(4) 0.028(2) 0.072(4) -0.003(3) -0.021(3) -0.009(2)
C79 0.105(6) 0.034(3) 0.081(5) 0.016(3) -0.046(4) -0.024(4)
C80 0.117(7) 0.046(4) 0.083(6) 0.014(4) -0.032(5) -0.002(4)
O1 0.0324(18) 0.0242(15) 0.0310(17) 0.0066(13) 0.0004(14) -0.0113(14)
O2 0.038(2) 0.0402(18) 0.0336(18) 0.0107(15) -0.0066(15) -0.0136(16)
C81 0.035(3) 0.033(2) 0.048(3) 0.014(2) 0.001(2) -0.004(2)
C82 0.028(3) 0.049(3) 0.054(3) 0.020(3) -0.013(2) -0.014(2)
C83 0.030(3) 0.032(2) 0.033(3) 0.007(2) 0.002(2) -0.005(2)
C84 0.027(2) 0.038(2) 0.037(3) 0.011(2) -0.004(2) -0.016(2)
O3 0.052(2) 0.0374(19) 0.045(2) -0.0009(16) -0.0019(18) -0.0228(18)
O4 0.081(4) 0.069(3) 0.057(3) 0.019(2) 0.005(2) -0.030(3)
C85 0.051(4) 0.033(3) 0.058(4) -0.006(3) 0.005(3) -0.013(3)
C86 0.059(4) 0.061(4) 0.055(4) 0.021(3) -0.008(3) -0.029(3)
C87 0.055(4) 0.067(4) 0.051(4) -0.006(3) 0.016(3) -0.019(4)
C88 0.044(3) 0.055(3) 0.047(3) 0.003(3) 0.001(3) -0.029(3)
O5 0.046(2) 0.062(3) 0.047(2) -0.014(2) -0.0149(19) 0.002(2)
O6 0.035(2) 0.056(2) 0.0285(18) 0.0064(16) 0.0002(15) -0.0133(18)
C89 0.044(4) 0.059(4) 0.067(4) -0.011(3) -0.023(3) 0.010(3)
C90 0.036(3) 0.064(4) 0.043(3) 0.003(3) -0.010(2) -0.012(3)
C91 0.037(3) 0.046(3) 0.030(3) 0.002(2) -0.002(2) -0.006(2)
C92 0.040(3) 0.052(3) 0.036(3) 0.000(2) -0.005(2) -0.012(3)
C93 0.041(3) 0.074(4) 0.055(4) -0.005(3) -0.001(3) -0.012(3)

loop_
_atom_type_symbol
_atom_type_description
_atom_type_scat_dispersion_real
_atom_type_scat_dispersion_imag
_atom_type_scat_source
V V 0.3005 0.5294 'International Tables Vol C Tables 4.2.6.8 and 6.1.1.4'
O O 0.0106 0.0060 'International Tables Vol C Tables 4.2.6.8 and 6.1.1.4'
N N 0.0061 0.0033 'International Tables Vol C Tables 4.2.6.8 and 6.1.1.4'
C C 0.0033 0.0016 'International Tables Vol C Tables 4.2.6.8 and 6.1.1.4'
H H 0.0000 0.0000 'International Tables Vol C Tables 4.2.6.8 and 6.1.1.4'

loop_
_geom_angle_atom_site_label_1
_geom_angle_atom_site_label_2
_geom_angle_atom_site_label_3
_geom_angle
_geom_angle_site_symmetry_1
_geom_angle_site_symmetry_3
_geom_angle_publ_flag
OG1_A V2A_A OC3'_A 104.03(11) . . ?
OG1_A V2A_A OD1_A 103.98(12) . . ?
OC3'_A V2A_A OD1_A 94.38(11) . . ?
OG1_A V2A_A OC1_A 98.25(12) . . ?
OC3'_A V2A_A OC1_A 156.56(11) . . ?
OD1_A V2A_A OC1_A 87.13(11) . . ?
OG1_A V2A_A OE1_A 98.72(11) . . ?
OC3'_A V2A_A OE1_A 87.89(10) . . ?
OD1_A V2A_A OE1_A 155.87(10) . . ?
OC1_A V2A_A OE1_A 81.58(11) . . ?
OG1_A V2A_A OA1_A 170.86(11) . . ?
OC3'_A V2A_A OA1_A 81.67(9) . . ?
OD1_A V2A_A OA1_A 82.45(10) . . ?
OC1_A V2A_A OA1_A 75.34(10) . . ?
OE1_A V2A_A OA1_A 74.10(9) . . ?
OG1_A V2A_A V2B_A 136.61(10) . . ?
OC3'_A V2A_A V2B_A 85.46(8) . . ?
OD1_A V2A_A V2B_A 32.63(8) . . ?
OC1_A V2A_A V2B_A 83.30(9) . . ?
OE1_A V2A_A V2B_A 124.17(7) . . ?
OA1_A V2A_A V2B_A 50.08(6) . . ?
OG1_A V2A_A V1A_A 130.39(10) . . ?
OC3'_A V2A_A V1A_A 79.63(8) . . ?
OD1_A V2A_A V1A_A 125.30(8) . . ?
OC1_A V2A_A V1A_A 80.46(9) . . ?
OE1_A V2A_A V1A_A 31.71(7) . . ?
OA1_A V2A_A V1A_A 42.85(6) . . ?
V2B_A V2A_A V1A_A 92.80(2) . . ?
OG1_A V2A_A V3B'_A 137.86(9) . . ?
OC3'_A V2A_A V3B'_A 33.89(7) . . ?
OD1_A V2A_A V3B'_A 83.52(8) . . ?
OC1_A V2A_A V3B'_A 123.72(9) . . ?
OE1_A V2A_A V3B'_A 85.14(7) . . ?
OA1_A V2A_A V3B'_A 48.45(6) . . ?
V2B_A V2A_A V3B'_A 60.604(19) . . ?
V1A_A V2A_A V3B'_A 61.637(19) . . ?
OE2'_A V1A_A OE1_A 105.95(11) . . ?
OE2'_A V1A_A OB2'_A 101.18(11) . . ?
OE1_A V1A_A OB2'_A 100.13(11) . . ?
OE2'_A V1A_A OA1'_A 87.75(10) . . ?
OE1_A V1A_A OA1'_A 163.90(11) . . ?
OB2'_A V1A_A OA1'_A 85.09(10) . . ?
OE2'_A V1A_A OB1_A 92.78(11) . . ?
OE1_A V1A_A OB1_A 92.36(10) . . ?
OB2'_A V1A_A OB1_A 157.83(11) . . ?
OA1'_A V1A_A OB1_A 78.28(9) . . ?
OE2'_A V1A_A OA1_A 165.23(10) . . ?
OE1_A V1A_A OA1_A 86.15(10) . . ?
OB2'_A V1A_A OA1_A 84.58(10) . . ?
OA1'_A V1A_A OA1_A 79.14(9) . . ?
OB1_A V1A_A OA1_A 78.01(9) . . ?
OE2'_A V1A_A V2A_A 145.14(8) . . ?
OE1_A V1A_A V2A_A 39.19(8) . . ?
OB2'_A V1A_A V2A_A 88.59(8) . . ?
OA1'_A V1A_A V2A_A 126.67(7) . . ?
OB1_A V1A_A V2A_A 89.67(7) . . ?
OA1_A V1A_A V2A_A 47.54(6) . . ?
OE2'_A V1A_A V2B'_A 39.46(8) . . ?
OE1_A V1A_A V2B'_A 145.40(9) . . ?
OB2'_A V1A_A V2B'_A 90.29(8) . . ?
OA1'_A V1A_A V2B'_A 48.76(7) . . ?
OB1_A V1A_A V2B'_A 89.68(7) . . ?
OA1_A V1A_A V2B'_A 127.90(7) . . ?
V2A_A V1A_A V2B'_A 175.40(3) . . ?
OG2'_A V2B'_A OC2'_A 104.15(12) . . ?
OG2'_A V2B'_A OD1'_A 104.61(12) . . ?
OC2'_A V2B'_A OD1'_A 93.99(11) . . ?
OG2'_A V2B'_A OC4_A 99.18(12) . . ?
OC2'_A V2B'_A OC4_A 154.99(11) . . ?
OD1'_A V2B'_A OC4_A 88.70(11) . . ?
OG2'_A V2B'_A OE2'_A 100.49(12) . . ?
OC2'_A V2B'_A OE2'_A 85.12(10) . . ?
OD1'_A V2B'_A OE2'_A 154.30(11) . . ?
OC4_A V2B'_A OE2'_A 81.87(10) . . ?
OG2'_A V2B'_A OA1'_A 171.49(12) . . ?
OC2'_A V2B'_A OA1'_A 79.93(10) . . ?
OD1'_A V2B'_A OA1'_A 82.34(10) . . ?
OC4_A V2B'_A OA1'_A 75.79(10) . . ?
OE2'_A V2B'_A OA1'_A 72.20(9) . . ?
OG2'_A V2B'_A V3A'_A 136.43(10) . . ?
OC2'_A V2B'_A V3A'_A 32.41(8) . . ?
OD1'_A V2B'_A V3A'_A 82.58(8) . . ?
OC4_A V2B'_A V3A'_A 124.16(8) . . ?
OE2'_A V2B'_A V3A'_A 83.09(7) . . ?
OA1'_A V2B'_A V3A'_A 48.42(6) . . ?
OG2'_A V2B'_A V2A'_A 136.49(10) . . ?
OC2'_A V2B'_A V2A'_A 84.77(8) . . ?
OD1'_A V2B'_A V2A'_A 31.88(8) . . ?
OC4_A V2B'_A V2A'_A 84.51(8) . . ?
OE2'_A V2B'_A V2A'_A 122.85(7) . . ?
OA1'_A V2B'_A V2A'_A 50.65(6) . . ?
V3A'_A V2B'_A V2A'_A 60.497(19) . . ?
OG2'_A V2B'_A V1A_A 131.53(10) . . ?
OC2'_A V2B'_A V1A_A 77.41(8) . . ?
OD1'_A V2B'_A V1A_A 123.76(8) . . ?
OC4_A V2B'_A V1A_A 80.44(7) . . ?
OE2'_A V2B'_A V1A_A 31.09(7) . . ?
OA1'_A V2B'_A V1A_A 41.46(6) . . ?
V3A'_A V2B'_A V1A_A 60.702(19) . . ?
V2A'_A V2B'_A V1A_A 91.94(2) . . ?
OG1'_A V2A'_A OD1'_A 104.54(13) . . ?
OG1'_A V2A'_A OC1'_A 103.35(13) . . ?
OD1'_A V2A'_A OC1'_A 92.03(11) . . ?
OG1'_A V2A'_A OC3_A 102.32(12) . . ?
OD1'_A V2A'_A OC3_A 88.71(11) . . ?
OC1'_A V2A'_A OC3_A 153.26(11) . . ?
OG1'_A V2A'_A OE1'_A 102.15(12) . . ?
OD1'_A V2A'_A OE1'_A 153.05(11) . . ?
OC1'_A V2A'_A OE1'_A 85.43(11) . . ?
OC3_A V2A'_A OE1'_A 81.97(10) . . ?
OG1'_A V2A'_A OA1'_A 174.94(12) . . ?
OD1'_A V2A'_A OA1'_A 79.89(10) . . ?
OC1'_A V2A'_A OA1'_A 78.70(9) . . ?
OC3_A V2A'_A OA1'_A 75.11(9) . . ?
OE1'_A V2A'_A OA1'_A 73.29(9) . . ?
OG1'_A V2A'_A V1A'_A 132.41(10) . . ?
OD1'_A V2A'_A V1A'_A 122.98(8) . . ?
OC1'_A V2A'_A V1A'_A 79.11(8) . . ?
OC3_A V2A'_A V1A'_A 78.13(7) . . ?
OE1'_A V2A'_A V1A'_A 30.27(7) . . ?
OA1'_A V2A'_A V1A'_A 43.09(6) . . ?
OG1'_A V2A'_A V2B'_A 136.39(10) . . ?
OD1'_A V2A'_A V2B'_A 31.92(8) . . ?
OC1'_A V2A'_A V2B'_A 82.59(8) . . ?
OC3_A V2A'_A V2B'_A 84.03(7) . . ?
OE1'_A V2A'_A V2B'_A 121.44(7) . . ?
OA1'_A V2A'_A V2B'_A 48.17(6) . . ?
V1A'_A V2A'_A V2B'_A 91.19(2) . . ?
OG1'_A V2A'_A V3A'_A 134.69(10) . . ?
OD1'_A V2A'_A V3A'_A 81.84(8) . . ?
OC1'_A V2A'_A V3A'_A 31.43(8) . . ?
OC3_A V2A'_A V3A'_A 122.83(7) . . ?
OE1'_A V2A'_A V3A'_A 82.15(7) . . ?
OA1'_A V2A'_A V3A'_A 47.72(5) . . ?
V1A'_A V2A'_A V3A'_A 61.781(19) . . ?
V2B'_A V2A'_A V3A'_A 59.648(19) . . ?
OE1'_A V1A'_A OE2_A 107.39(12) . . ?
OE1'_A V1A'_A OB1'_A 97.36(11) . . ?
OE2_A V1A'_A OB1'_A 97.51(11) . . ?
OE1'_A V1A'_A OB2_A 96.90(11) . . ?
OE2_A V1A'_A OB2_A 96.78(11) . . ?
OB1'_A V1A'_A OB2_A 155.78(10) . . ?
OE1'_A V1A'_A OA1'_A 88.37(11) . . ?
OE2_A V1A'_A OA1'_A 164.18(11) . . ?
OB1'_A V1A'_A OA1'_A 81.49(10) . . ?
OB2_A V1A'_A OA1'_A 79.45(10) . . ?
OE1'_A V1A'_A OA1_A 165.01(11) . . ?
OE2_A V1A'_A OA1_A 87.52(10) . . ?
OB1'_A V1A'_A OA1_A 81.86(10) . . ?
OB2_A V1A'_A OA1_A 79.32(9) . . ?
OA1'_A V1A'_A OA1_A 76.69(9) . . ?
OE1'_A V1A'_A V2A'_A 37.08(8) . . ?
OE2_A V1A'_A V2A'_A 144.43(8) . . ?
OB1'_A V1A'_A V2A'_A 88.43(8) . . ?
OB2_A V1A'_A V2A'_A 91.24(7) . . ?
OA1'_A V1A'_A V2A'_A 51.38(6) . . ?
OA1_A V1A'_A V2A'_A 128.05(7) . . ?
OE1'_A V1A'_A V2B_A 145.27(9) . . ?
OE2_A V1A'_A V2B_A 37.89(8) . . ?
OB1'_A V1A'_A V2B_A 89.29(8) . . ?
OB2_A V1A'_A V2B_A 90.06(7) . . ?
OA1'_A V1A'_A V2B_A 126.36(7) . . ?
OA1_A V1A'_A V2B_A 49.67(6) . . ?
V2A'_A V1A'_A V2B_A 177.04(3) . . ?
OG2_A V2B_A OD1_A 104.72(13) . . ?
OG2_A V2B_A OC4'_A 103.73(12) . . ?
OD1_A V2B_A OC4'_A 92.28(11) . . ?
OG2_A V2B_A OC2_A 100.65(12) . . ?
OD1_A V2B_A OC2_A 90.98(10) . . ?
OC4'_A V2B_A OC2_A 153.68(11) . . ?
OG2_A V2B_A OE2_A 100.52(12) . . ?
OD1_A V2B_A OE2_A 154.65(11) . . ?
OC4'_A V2B_A OE2_A 84.00(10) . . ?
OC2_A V2B_A OE2_A 81.96(10) . . ?
OG2_A V2B_A OA1_A 173.97(11) . . ?
OD1_A V2B_A OA1_A 80.52(10) . . ?
OC4'_A V2B_A OA1_A 78.77(9) . . ?
OC2_A V2B_A OA1_A 76.04(9) . . ?
OE2_A V2B_A OA1_A 74.15(9) . . ?
OG2_A V2B_A V2A_A 137.98(10) . . ?
OD1_A V2B_A V2A_A 33.33(8) . . ?
OC4'_A V2B_A V2A_A 82.14(8) . . ?
OC2_A V2B_A V2A_A 86.39(7) . . ?
OE2_A V2B_A V2A_A 121.51(7) . . ?
OA1_A V2B_A V2A_A 47.44(6) . . ?
OG2_A V2B_A V1A'_A 131.02(10) . . ?
OD1_A V2B_A V1A'_A 124.20(8) . . ?
OC4'_A V2B_A V1A'_A 78.63(8) . . ?
OC2_A V2B_A V1A'_A 77.97(7) . . ?
OE2_A V2B_A V1A'_A 30.51(7) . . ?
OA1_A V2B_A V1A'_A 43.67(6) . . ?
V2A_A V2B_A V1A'_A 91.00(2) . . ?
OG2_A V2B_A V3B'_A 134.77(10) . . ?
OD1_A V2B_A V3B'_A 83.63(8) . . ?
OC4'_A V2B_A V3B'_A 31.04(8) . . ?
OC2_A V2B_A V3B'_A 123.91(8) . . ?
OE2_A V2B_A V3B'_A 80.33(7) . . ?
OA1_A V2B_A V3B'_A 47.96(6) . . ?
V2A_A V2B_A V3B'_A 60.149(19) . . ?
V1A'_A V2B_A V3B'_A 60.766(19) . . ?
OG2_A V2B_A V3A_A 130.97(9) . . ?
OD1_A V2B_A V3A_A 82.76(8) . . ?
OC4'_A V2B_A V3A_A 124.63(8) . . ?
OC2_A V2B_A V3A_A 30.32(7) . . ?
OE2_A V2B_A V3A_A 78.90(7) . . ?
OA1_A V2B_A V3A_A 45.94(6) . . ?
V2A_A V2B_A V3A_A 64.153(19) . . ?
V1A'_A V2B_A V3A_A 60.625(19) . . ?
V3B'_A V2B_A V3A_A 93.90(2) . . ?
OF1_A V3A_A OC2_A 105.91(12) . . ?
OF1_A V3A_A OB2_A 101.35(11) . . ?
OC2_A V3A_A OB2_A 95.10(11) . . ?
OF1_A V3A_A OC1_A 101.29(13) . . ?
OC2_A V3A_A OC1_A 94.84(12) . . ?
OB2_A V3A_A OC1_A 151.68(12) . . ?
OF1_A V3A_A OB1_A 96.43(12) . . ?
OC2_A V3A_A OB1_A 157.17(11) . . ?
OB2_A V3A_A OB1_A 75.63(10) . . ?
OC1_A V3A_A OB1_A 85.12(11) . . ?
OF1_A V3A_A OA1_A 170.43(12) . . ?
OC2_A V3A_A OA1_A 83.66(10) . . ?
OB2_A V3A_A OA1_A 77.40(9) . . ?
OC1_A V3A_A OA1_A 77.43(11) . . ?
OB1_A V3A_A OA1_A 74.03(9) . . ?
OF1_A V3A_A V2B_A 140.23(10) . . ?
OC2_A V3A_A V2B_A 34.63(8) . . ?
OB2_A V3A_A V2B_A 90.27(7) . . ?
OC1_A V3A_A V2B_A 83.07(9) . . ?
OB1_A V3A_A V2B_A 123.33(7) . . ?
OA1_A V3A_A V2B_A 49.30(6) . . ?
OF2_A V3B_A OC3_A 106.51(12) . . ?
OF2_A V3B_A OC4_A 100.85(12) . . ?
OC3_A V3B_A OC4_A 94.62(12) . . ?
OF2_A V3B_A OB2_A 101.33(12) . . ?
OC3_A V3B_A OB2_A 96.06(11) . . ?
OC4_A V3B_A OB2_A 151.46(10) . . ?
OF2_A V3B_A OB1_A 96.56(11) . . ?
OC3_A V3B_A OB1_A 156.50(11) . . ?
OC4_A V3B_A OB1_A 85.21(10) . . ?
OB2_A V3B_A OB1_A 74.62(10) . . ?
OF2_A V3B_A OA1'_A 169.29(11) . . ?
OC3_A V3B_A OA1'_A 84.17(10) . . ?
OC4_A V3B_A OA1'_A 78.54(10) . . ?
OB2_A V3B_A OA1'_A 76.32(9) . . ?
OB1_A V3B_A OA1'_A 72.74(9) . . ?
OF2'_A V3B'_A OC4'_A 104.76(12) . . ?
OF2'_A V3B'_A OC3'_A 103.03(11) . . ?
OC4'_A V3B'_A OC3'_A 92.85(11) . . ?
OF2'_A V3B'_A OB1'_A 101.14(12) . . ?
OC4'_A V3B'_A OB1'_A 93.21(11) . . ?
OC3'_A V3B'_A OB1'_A 152.66(10) . . ?
OF2'_A V3B'_A OB2'_A 99.02(11) . . ?
OC4'_A V3B'_A OB2'_A 155.57(10) . . ?
OC3'_A V3B'_A OB2'_A 87.13(10) . . ?
OB1'_A V3B'_A OB2'_A 76.58(10) . . ?
OF2'_A V3B'_A OA1_A 173.43(12) . . ?
OC4'_A V3B'_A OA1_A 81.59(10) . . ?
OC3'_A V3B'_A OA1_A 78.06(9) . . ?
OB1'_A V3B'_A OA1_A 76.51(9) . . ?
OB2'_A V3B'_A OA1_A 74.50(9) . . ?
OF2'_A V3B'_A V3A'_A 88.73(9) . . ?
OC4'_A V3B'_A V3A'_A 132.87(8) . . ?
OC3'_A V3B'_A V3A'_A 128.37(8) . . ?
OB1'_A V3B'_A V3A'_A 39.66(7) . . ?
OB2'_A V3B'_A V3A'_A 41.24(7) . . ?
OA1_A V3B'_A V3A'_A 85.61(6) . . ?
OF2'_A V3B'_A V2A_A 134.51(9) . . ?
OC4'_A V3B'_A V2A_A 82.51(8) . . ?
OC3'_A V3B'_A V2A_A 31.56(7) . . ?
OB1'_A V3B'_A V2A_A 123.56(7) . . ?
OB2'_A V3B'_A V2A_A 84.85(7) . . ?
OA1_A V3B'_A V2A_A 47.12(6) . . ?
V3A'_A V3B'_A V2A_A 119.35(2) . . ?
OF2'_A V3B'_A V2B_A 137.25(10) . . ?
OC4'_A V3B'_A V2B_A 32.63(8) . . ?
OC3'_A V3B'_A V2B_A 82.43(7) . . ?
OB1'_A V3B'_A V2B_A 88.48(7) . . ?
OB2'_A V3B'_A V2B_A 123.70(7) . . ?
OA1_A V3B'_A V2B_A 49.20(6) . . ?
V3A'_A V3B'_A V2B_A 121.30(2) . . ?
V2A_A V3B'_A V2B_A 59.247(19) . . ?
OF1'_A V3A'_A OC1'_A 104.05(12) . . ?
OF1'_A V3A'_A OC2'_A 103.13(12) . . ?
OC1'_A V3A'_A OC2'_A 94.97(11) . . ?
OF1'_A V3A'_A OB1'_A 101.49(12) . . ?
OC1'_A V3A'_A OB1'_A 89.68(11) . . ?
OC2'_A V3A'_A OB1'_A 153.00(11) . . ?
OF1'_A V3A'_A OB2'_A 99.66(11) . . ?
OC1'_A V3A'_A OB2'_A 154.27(11) . . ?
OC2'_A V3A'_A OB2'_A 89.22(10) . . ?
OB1'_A V3A'_A OB2'_A 75.80(10) . . ?
OF1'_A V3A'_A OA1'_A 173.15(11) . . ?
OC1'_A V3A'_A OA1'_A 81.66(10) . . ?
OC2'_A V3A'_A OA1'_A 79.90(10) . . ?
OB1'_A V3A'_A OA1'_A 74.48(9) . . ?
OB2'_A V3A'_A OA1'_A 74.10(9) . . ?
OF1'_A V3A'_A V3B'_A 89.52(9) . . ?
OC1'_A V3A'_A V3B'_A 128.10(9) . . ?
OC2'_A V3A'_A V3B'_A 130.83(8) . . ?
OB1'_A V3A'_A V3B'_A 38.44(7) . . ?
OB2'_A V3A'_A V3B'_A 41.62(7) . . ?
OA1'_A V3A'_A V3B'_A 83.91(6) . . ?
OF1'_A V3A'_A V2B'_A 135.11(10) . . ?
OC1'_A V3A'_A V2B'_A 83.05(8) . . ?
OC2'_A V3A'_A V2B'_A 32.20(8) . . ?
OB1'_A V3A'_A V2B'_A 123.07(7) . . ?
OB2'_A V3A'_A V2B'_A 87.24(7) . . ?
OA1'_A V3A'_A V2B'_A 48.59(6) . . ?
V3B'_A V3A'_A V2B'_A 121.13(3) . . ?
OF1'_A V3A'_A V2A'_A 135.66(9) . . ?
OC1'_A V3A'_A V2A'_A 31.77(8) . . ?
OC2'_A V3A'_A V2A'_A 84.01(8) . . ?
OB1'_A V3A'_A V2A'_A 86.15(7) . . ?
OB2'_A V3A'_A V2A'_A 124.39(7) . . ?
OA1'_A V3A'_A V2A'_A 50.35(6) . . ?
V3B'_A V3A'_A V2A'_A 118.90(3) . . ?
V2B'_A V3A'_A V2A'_A 59.855(19) . . ?
V1A_A OE1_A V2A_A 109.10(12) . . ?
V1A_A OE2'_A V2B'_A 109.45(12) . . ?
V2A'_A OD1'_A V2B'_A 116.19(13) . . ?
V1A'_A OE1'_A V2A'_A 112.64(13) . . ?
V1A'_A OE2_A V2B_A 111.60(12) . . ?
V2B_A OD1_A V2A_A 114.04(13) . . ?
V2A_A OC3'_A V3B'_A 114.55(12) . . ?
V1A_A OB2'_A V3A'_A 107.28(11) . . ?
V1A_A OB2'_A V3B'_A 108.28(12) . . ?
V3A'_A OB2'_A V3B'_A 97.14(10) . . ?
V2B'_A OC2'_A V3A'_A 115.39(13) . . ?
V3A'_A OC1'_A V2A'_A 116.80(13) . . ?
V1A'_A OB1'_A V3B'_A 108.81(12) . . ?
V1A'_A OB1'_A V3A'_A 109.12(11) . . ?
V3B'_A OB1'_A V3A'_A 101.90(11) . . ?
V3B'_A OC4'_A V2B_A 116.34(13) . . ?
V3A_A OC1_A V2A_A 112.39(15) . . ?
V3A_A OC1_A HC1_A 127(6) . . ?
V2A_A OC1_A HC1_A 117(6) . . ?
V1A_A OB1_A V3A_A 105.92(11) . . ?
V1A_A OB1_A V3B_A 105.21(11) . . ?
V3A_A OB1_A V3B_A 94.76(10) . . ?
V1A_A OB1_A HB1_A 110(3) . . ?
V3A_A OB1_A HB1_A 117(3) . . ?
V3B_A OB1_A HB1_A 122(3) . . ?
V3B_A OC4_A V2B'_A 112.48(13) . . ?
V3B_A OC4_A HC4_A 123(4) . . ?
V2B'_A OC4_A HC4_A 115(4) . . ?
V3B_A OC3_A V2A'_A 116.22(12) . . ?
V3A_A OB2_A V3B_A 108.08(12) . . ?
V3A_A OB2_A V1A'_A 107.64(11) . . ?
V3B_A OB2_A V1A'_A 107.04(12) . . ?
V3A_A OC2_A V2B_A 115.05(13) . . ?
V1A_A OA1_A V1A'_A 100.70(10) . . ?
V1A_A OA1_A V3A_A 100.95(9) . . ?
V1A'_A OA1_A V3A_A 91.12(8) . . ?
V1A_A OA1_A V2A_A 89.61(9) . . ?
V1A'_A OA1_A V2A_A 167.98(12) . . ?
V3A_A OA1_A V2A_A 92.99(9) . . ?
V1A_A OA1_A V3B'_A 91.22(9) . . ?
V1A'_A OA1_A V3B'_A 89.14(9) . . ?
V3A_A OA1_A V3B'_A 167.56(12) . . ?
V2A_A OA1_A V3B'_A 84.43(8) . . ?
V1A_A OA1_A V2B_A 170.51(11) . . ?
V1A'_A OA1_A V2B_A 86.65(8) . . ?
V3A_A OA1_A V2B_A 84.76(8) . . ?
V2A_A OA1_A V2B_A 82.48(8) . . ?
V3B'_A OA1_A V2B_A 82.83(8) . . ?
V1A_A OA1'_A V1A'_A 102.98(10) . . ?
V1A_A OA1'_A V3B_A 102.24(10) . . ?
V1A'_A OA1'_A V3B_A 91.69(9) . . ?
V1A_A OA1'_A V3A'_A 90.90(8) . . ?
V1A'_A OA1'_A V3A'_A 91.45(9) . . ?
V3B_A OA1'_A V3A'_A 165.42(12) . . ?
V1A_A OA1'_A V2B'_A 89.79(9) . . ?
V1A'_A OA1'_A V2B'_A 166.19(12) . . ?
V3B_A OA1'_A V2B'_A 90.69(8) . . ?
V3A'_A OA1'_A V2B'_A 83.00(8) . . ?
V1A_A OA1'_A V2A'_A 169.07(13) . . ?
V1A'_A OA1'_A V2A'_A 85.53(8) . . ?
V3B_A OA1'_A V2A'_A 84.12(7) . . ?
V3A'_A OA1'_A V2A'_A 81.94(8) . . ?
V2B'_A OA1'_A V2A'_A 81.18(8) . . ?
OG2_B V2B_B OC4_B 104.28(14) . 2 ?
OG2_B V2B_B OD1_B 104.91(14) . . ?
OC4_B V2B_B OD1_B 92.53(12) 2 . ?
OG2_B V2B_B OC2_B 100.48(14) . . ?
OC4_B V2B_B OC2_B 154.23(11) 2 . ?
OD1_B V2B_B OC2_B 87.91(12) . . ?
OG2_B V2B_B OE2_B 101.37(14) . . ?
OC4_B V2B_B OE2_B 87.00(11) 2 . ?
OD1_B V2B_B OE2_B 152.97(12) . . ?
OC2_B V2B_B OE2_B 81.19(11) . . ?
OG2_B V2B_B OA1_B 173.60(13) . . ?
OC4_B V2B_B OA1_B 79.83(10) 2 . ?
OD1_B V2B_B OA1_B 79.59(11) . . ?
OC2_B V2B_B OA1_B 74.91(10) . . ?
OE2_B V2B_B OA1_B 73.72(10) . . ?
OG2_B V2B_B V2A_B 136.46(11) . . ?
OC4_B V2B_B V2A_B 83.72(9) 2 . ?
OD1_B V2B_B V2A_B 31.56(9) . . ?
OC2_B V2B_B V2A_B 83.27(8) . . ?
OE2_B V2B_B V2A_B 121.93(8) . . ?
OA1_B V2B_B V2A_B 48.21(6) . . ?
OG2_B V2B_B V3B_B 136.26(12) . 2 ?
OC4_B V2B_B V3B_B 32.16(8) 2 2 ?
OD1_B V2B_B V3B_B 81.08(9) . 2 ?
OC2_B V2B_B V3B_B 123.18(8) . 2 ?
OE2_B V2B_B V3B_B 84.35(8) . 2 ?
OA1_B V2B_B V3B_B 48.31(6) . 2 ?
V2A_B V2B_B V3B_B 59.54(2) . 2 ?
OG2_B V2B_B V1A_B 131.00(11) . 2 ?
OC4_B V2B_B V1A_B 82.30(8) 2 2 ?
OD1_B V2B_B V1A_B 123.50(9) . 2 ?
OC2_B V2B_B V1A_B 76.08(8) . 2 ?
OE2_B V2B_B V1A_B 29.71(8) . 2 ?
OA1_B V2B_B V1A_B 44.02(6) . 2 ?
V2A_B V2B_B V1A_B 92.23(2) . 2 ?
V3B_B V2B_B V1A_B 65.27(2) 2 2 ?
OE1_B V1A_B OE2_B 106.96(13) . 2 ?
OE1_B V1A_B OB2_B 99.94(12) . 2 ?
OE2_B V1A_B OB2_B 99.23(12) 2 2 ?
OE1_B V1A_B OA1_B 89.23(12) . . ?
OE2_B V1A_B OA1_B 162.54(12) 2 . ?
OB2_B V1A_B OA1_B 83.93(11) 2 . ?
OE1_B V1A_B OB1_B 96.33(12) . . ?
OE2_B V1A_B OB1_B 92.25(12) 2 . ?
OB2_B V1A_B OB1_B 156.35(12) 2 . ?
OA1_B V1A_B OB1_B 79.22(11) . . ?
OE1_B V1A_B OA1_B 166.51(12) . 2 ?
OE2_B V1A_B OA1_B 85.83(11) 2 2 ?
OB2_B V1A_B OA1_B 81.75(10) 2 2 ?
OA1_B V1A_B OA1_B 77.60(10) . 2 ?
OB1_B V1A_B OA1_B 78.53(11) . 2 ?
OE1_B V1A_B V2A_B 40.29(9) . . ?
OE2_B V1A_B V2A_B 147.22(9) 2 . ?
OB2_B V1A_B V2A_B 90.53(8) 2 . ?
OA1_B V1A_B V2A_B 49.11(7) . . ?
OB1_B V1A_B V2A_B 90.87(8) . . ?
OA1_B V1A_B V2A_B 126.70(7) 2 . ?
OE1_B V1A_B V3A_B 136.88(10) . 2 ?
OE2_B V1A_B V3A_B 83.42(9) 2 2 ?
OB2_B V1A_B V3A_B 37.12(8) 2 2 ?
OA1_B V1A_B V3A_B 89.18(7) . 2 ?
OB1_B V1A_B V3A_B 125.56(8) . 2 ?
OA1_B V1A_B V3A_B 47.07(7) 2 2 ?
V2A_B V1A_B V3A_B 120.29(3) . 2 ?
OE1_B V1A_B V2B_B 143.01(10) . 2 ?
OE2_B V1A_B V2B_B 36.25(9) 2 2 ?
OB2_B V1A_B V2B_B 92.49(8) 2 2 ?
OA1_B V1A_B V2B_B 126.89(7) . 2 ?
OB1_B V1A_B V2B_B 84.60(8) . 2 ?
OA1_B V1A_B V2B_B 49.58(7) 2 2 ?
V2A_B V1A_B V2B_B 174.66(3) . 2 ?
V3A_B V1A_B V2B_B 60.88(2) 2 2 ?
OE1_B V1A_B V3B_B 86.89(10) . 2 ?
OE2_B V1A_B V3B_B 136.84(9) 2 2 ?
OB2_B V1A_B V3B_B 37.61(8) 2 2 ?
OA1_B V1A_B V3B_B 48.31(7) . 2 ?
OB1_B V1A_B V3B_B 127.46(9) . 2 ?
OA1_B V1A_B V3B_B 86.49(7) 2 2 ?
V2A_B V1A_B V3B_B 59.35(2) . 2 ?
V3A_B V1A_B V3B_B 60.95(2) 2 2 ?
V2B_B V1A_B V3B_B 121.65(3) 2 2 ?
OG1_B V2A_B OD1_B 105.42(14) . . ?
OG1_B V2A_B OC3_B 104.43(14) . 2 ?
OD1_B V2A_B OC3_B 92.83(12) . 2 ?
OG1_B V2A_B OC1_B 98.03(14) . . ?
OD1_B V2A_B OC1_B 91.73(13) . . ?
OC3_B V2A_B OC1_B 154.96(12) 2 . ?
OG1_B V2A_B OE1_B 98.86(14) . . ?
OD1_B V2A_B OE1_B 155.40(11) . . ?
OC3_B V2A_B OE1_B 84.82(11) 2 . ?
OC1_B V2A_B OE1_B 80.88(12) . . ?
OG1_B V2A_B OA1_B 169.90(13) . . ?
OD1_B V2A_B OA1_B 82.80(11) . . ?
OC3_B V2A_B OA1_B 80.63(10) 2 . ?
OC1_B V2A_B OA1_B 75.55(10) . . ?
OE1_B V2A_B OA1_B 72.65(9) . . ?
OG1_B V2A_B V3B_B 136.68(11) . 2 ?
OD1_B V2A_B V3B_B 83.06(9) . 2 ?
OC3_B V2A_B V3B_B 32.25(8) 2 2 ?
OC1_B V2A_B V3B_B 124.52(9) . 2 ?
OE1_B V2A_B V3B_B 82.00(7) . 2 ?
OA1_B V2A_B V3B_B 48.98(6) . 2 ?
OG1_B V2A_B V1A_B 129.98(12) . . ?
OD1_B V2A_B V1A_B 124.42(9) . . ?
OC3_B V2A_B V1A_B 79.06(8) 2 . ?
OC1_B V2A_B V1A_B 78.07(9) . . ?
OE1_B V2A_B V1A_B 31.14(7) . . ?
OA1_B V2A_B V1A_B 41.64(6) . . ?
V3B_B V2A_B V1A_B 61.24(2) 2 . ?
OG1_B V2A_B V2B_B 138.52(12) . . ?
OD1_B V2A_B V2B_B 33.10(8) . . ?
OC3_B V2A_B V2B_B 84.05(9) 2 . ?
OC1_B V2A_B V2B_B 86.44(9) . . ?
OE1_B V2A_B V2B_B 122.50(7) . . ?
OA1_B V2A_B V2B_B 49.90(6) . . ?
V3B_B V2A_B V2B_B 60.49(2) 2 . ?
V1A_B V2A_B V2B_B 91.38(2) . . ?
OF1_B V3A_B OC2_B 105.52(14) . . ?
OF1_B V3A_B OC1_B 99.71(13) . . ?
OC2_B V3A_B OC1_B 96.24(13) . . ?
OF1_B V3A_B OB2_B 102.32(13) . . ?
OC2_B V3A_B OB2_B 95.94(12) . . ?
OC1_B V3A_B OB2_B 150.90(12) . . ?
OF1_B V3A_B OB1_B 99.10(13) . . ?
OC2_B V3A_B OB1_B 155.05(12) . . ?
OC1_B V3A_B OB1_B 83.40(12) . . ?
OB2_B V3A_B OB1_B 74.58(11) . . ?
OF1_B V3A_B OA1_B 171.51(13) . . ?
OC2_B V3A_B OA1_B 82.81(11) . . ?
OC1_B V3A_B OA1_B 77.37(11) . . ?
OB2_B V3A_B OA1_B 78.07(10) . . ?
OB1_B V3A_B OA1_B 72.73(10) . . ?
OF1_B V3A_B V1A_B 137.54(11) . 2 ?
OC2_B V3A_B V1A_B 79.89(9) . 2 ?
OC1_B V3A_B V1A_B 121.88(9) . 2 ?
OB2_B V3A_B V1A_B 35.83(8) . 2 ?
OB1_B V3A_B V1A_B 79.24(8) . 2 ?
OA1_B V3A_B V1A_B 44.52(6) . 2 ?
OF2_B V3B_B OC3_B 105.18(14) . . ?
OF2_B V3B_B OC4_B 102.48(14) . . ?
OC3_B V3B_B OC4_B 95.72(12) . . ?
OF2_B V3B_B OB2_B 100.76(13) . . ?
OC3_B V3B_B OB2_B 92.68(11) . . ?
OC4_B V3B_B OB2_B 152.22(12) . . ?
OF2_B V3B_B OB1_B 98.13(13) . . ?
OC3_B V3B_B OB1_B 155.31(12) . . ?
OC4_B V3B_B OB1_B 86.95(12) . . ?
OB2_B V3B_B OB1_B 74.83(11) . . ?
OF2_B V3B_B OA1_B 171.86(12) . 2 ?
OC3_B V3B_B OA1_B 81.86(11) . 2 ?
OC4_B V3B_B OA1_B 80.53(10) . 2 ?
OB2_B V3B_B OA1_B 74.51(10) . 2 ?
OB1_B V3B_B OA1_B 74.35(10) . 2 ?
OF2_B V3B_B V2A_B 138.86(11) . 2 ?
OC3_B V3B_B V2A_B 33.91(9) . 2 ?
OC4_B V3B_B V2A_B 83.67(8) . 2 ?
OB2_B V3B_B V2A_B 88.79(7) . 2 ?
OB1_B V3B_B V2A_B 122.93(8) . 2 ?
OA1_B V3B_B V2A_B 48.58(6) 2 2 ?
OF2_B V3B_B V2B_B 134.02(11) . 2 ?
OC3_B V3B_B V2B_B 84.84(9) . 2 ?
OC4_B V3B_B V2B_B 31.58(8) . 2 ?
OB2_B V3B_B V2B_B 123.88(8) . 2 ?
OB1_B V3B_B V2B_B 84.77(8) . 2 ?
OA1_B V3B_B V2B_B 49.58(6) 2 2 ?
V2A_B V3B_B V2B_B 59.97(2) 2 2 ?
OF2_B V3B_B V1A_B 135.77(11) . 2 ?
OC3_B V3B_B V1A_B 78.48(9) . 2 ?
OC4_B V3B_B V1A_B 121.24(9) . 2 ?
OB2_B V3B_B V1A_B 35.49(7) . 2 ?
OB1_B V3B_B V1A_B 79.18(8) . 2 ?
OA1_B V3B_B V1A_B 40.72(6) 2 2 ?
V2A_B V3B_B V1A_B 59.40(2) 2 2 ?
V2B_B V3B_B V1A_B 90.01(2) 2 2 ?
V1A_B OE2_B V2B_B 114.04(14) 2 . ?
V1A_B OE1_B V2A_B 108.58(14) . . ?
V2A_B OD1_B V2B_B 115.34(14) . . ?
V3A_B OC2_B V2B_B 116.72(14) . . ?
V1A_B OB2_B V3A_B 107.05(13) 2 . ?
V1A_B OB2_B V3B_B 106.89(12) 2 . ?
V3A_B OB2_B V3B_B 106.12(12) . . ?
V3B_B OC3_B V2A_B 113.84(14) . 2 ?
V2B_B OC4_B V3B_B 116.26(14) 2 . ?
V1A_B OB1_B V3B_B 108.67(12) . . ?
V1A_B OB1_B V3A_B 105.45(13) . . ?
V3B_B OB1_B V3A_B 97.42(12) . . ?
V1A_B OB1_B HB1_B 117(4) . . ?
V3B_B OB1_B HB1_B 111(4) . . ?
V3A_B OB1_B HB1_B 115(4) . . ?
V3A_B OC1_B V2A_B 113.05(14) . . ?
V3A_B OC1_B HC1_B 118(5) . . ?
V2A_B OC1_B HC1_B 122(5) . . ?
V1A_B OA1_B V1A_B 102.40(10) . 2 ?
V1A_B OA1_B V3A_B 100.72(10) . . ?
V1A_B OA1_B V3A_B 88.41(10) 2 . ?
V1A_B OA1_B V2A_B 89.25(10) . . ?
V1A_B OA1_B V2A_B 168.29(13) 2 . ?
V3A_B OA1_B V2A_B 90.56(9) . . ?
V1A_B OA1_B V3B_B 90.97(10) . 2 ?
V1A_B OA1_B V3B_B 96.06(9) 2 2 ?
V3A_B OA1_B V3B_B 166.31(12) . 2 ?
V2A_B OA1_B V3B_B 82.44(9) . 2 ?
V1A_B OA1_B V2B_B 169.39(13) . . ?
V1A_B OA1_B V2B_B 86.40(9) 2 . ?
V3A_B OA1_B V2B_B 85.28(9) . . ?
V2A_B OA1_B V2B_B 81.89(8) . . ?
V3B_B OA1_B V2B_B 82.11(8) 2 . ?
C6 N1 C11 110.1(3) . . ?
C6 N1 C1 111.7(3) . . ?
C11 N1 C1 106.7(3) . . ?
C6 N1 C16 109.8(3) . . ?
C11 N1 C16 106.3(3) . . ?
C1 N1 C16 112.1(3) . . ?
C2 C1 N1 117.2(3) . . ?
C2 C1 H1A 108.0 . . ?
N1 C1 H1A 108.0 . . ?
C2 C1 H1B 108.0 . . ?
N1 C1 H1B 108.0 . . ?
H1A C1 H1B 107.2 . . ?
C1 C2 C3 109.6(3) . . ?
C1 C2 H2A 109.7 . . ?
C3 C2 H2A 109.7 . . ?
C1 C2 H2B 109.7 . . ?
C3 C2 H2B 109.7 . . ?
H2A C2 H2B 108.2 . . ?
C4 C3 C2 113.6(3) . . ?
C4 C3 H3A 108.8 . . ?
C2 C3 H3A 108.8 . . ?
C4 C3 H3B 108.8 . . ?
C2 C3 H3B 108.8 . . ?
H3A C3 H3B 107.7 . . ?
C5 C4 C3 113.6(3) . . ?
C5 C4 H4A 108.8 . . ?
C3 C4 H4A 108.8 . . ?
C5 C4 H4B 108.8 . . ?
C3 C4 H4B 108.8 . . ?
H4A C4 H4B 107.7 . . ?
C4 C5 H5A 109.5 . . ?
C4 C5 H5B 109.5 . . ?
H5A C5 H5B 109.5 . . ?
C4 C5 H5C 109.5 . . ?
H5A C5 H5C 109.5 . . ?
H5B C5 H5C 109.5 . . ?
N1 C6 C7 114.1(3) . . ?
N1 C6 H6A 108.7 . . ?
C7 C6 H6A 108.7 . . ?
N1 C6 H6B 108.7 . . ?
C7 C6 H6B 108.7 . . ?
H6A C6 H6B 107.6 . . ?
C8 C7 C6 110.6(4) . . ?
C8 C7 H7A 109.5 . . ?
C6 C7 H7A 109.5 . . ?
C8 C7 H7B 109.5 . . ?
C6 C7 H7B 109.5 . . ?
H7A C7 H7B 108.1 . . ?
C9 C8 C7 114.1(4) . . ?
C9 C8 H8A 108.7 . . ?
C7 C8 H8A 108.7 . . ?
C9 C8 H8B 108.7 . . ?
C7 C8 H8B 108.7 . . ?
H8A C8 H8B 107.6 . . ?
C8 C9 C10 112.7(4) . . ?
C8 C9 H9A 109.0 . . ?
C10 C9 H9A 109.0 . . ?
C8 C9 H9B 109.0 . . ?
C10 C9 H9B 109.0 . . ?
H9A C9 H9B 107.8 . . ?
C9 C10 H10A 109.5 . . ?
C9 C10 H10B 109.5 . . ?
H10A C10 H10B 109.5 . . ?
C9 C10 H10C 109.5 . . ?
H10A C10 H10C 109.5 . . ?
H10B C10 H10C 109.5 . . ?
C12 C11 N1 115.8(3) . . ?
C12 C11 H11A 108.3 . . ?
N1 C11 H11A 108.3 . . ?
C12 C11 H11B 108.3 . . ?
N1 C11 H11B 108.3 . . ?
H11A C11 H11B 107.4 . . ?
C13 C12 C11 111.1(3) . . ?
C13 C12 H12A 109.4 . . ?
C11 C12 H12A 109.4 . . ?
C13 C12 H12B 109.4 . . ?
C11 C12 H12B 109.4 . . ?
H12A C12 H12B 108.0 . . ?
C12 C13 C14 113.8(3) . . ?
C12 C13 H13A 108.8 . . ?
C14 C13 H13A 108.8 . . ?
C12 C13 H13B 108.8 . . ?
C14 C13 H13B 108.8 . . ?
H13A C13 H13B 107.7 . . ?
C15 C14 C13 114.0(4) . . ?
C15 C14 H14A 108.7 . . ?
C13 C14 H14A 108.7 . . ?
C15 C14 H14B 108.7 . . ?
C13 C14 H14B 108.7 . . ?
H14A C14 H14B 107.6 . . ?
C14 C15 H15A 109.5 . . ?
C14 C15 H15B 109.5 . . ?
H15A C15 H15B 109.5 . . ?
C14 C15 H15C 109.5 . . ?
H15A C15 H15C 109.5 . . ?
H15B C15 H15C 109.5 . . ?
C17 C16 N1 117.8(3) . . ?
C17 C16 H16A 107.9 . . ?
N1 C16 H16A 107.9 . . ?
C17 C16 H16B 107.9 . . ?
N1 C16 H16B 107.9 . . ?
H16A C16 H16B 107.2 . . ?
C16 C17 C18 109.3(3) . . ?
C16 C17 H17A 109.8 . . ?
C18 C17 H17A 109.8 . . ?
C16 C17 H17B 109.8 . . ?
C18 C17 H17B 109.8 . . ?
H17A C17 H17B 108.3 . . ?
C19 C18 C17 112.4(4) . . ?
C19 C18 H18A 109.1 . . ?
C17 C18 H18A 109.1 . . ?
C19 C18 H18B 109.1 . . ?
C17 C18 H18B 109.1 . . ?
H18A C18 H18B 107.9 . . ?
C18 C19 C20 112.6(4) . . ?
C18 C19 H19A 109.1 . . ?
C20 C19 H19A 109.1 . . ?
C18 C19 H19B 109.1 . . ?
C20 C19 H19B 109.1 . . ?
H19A C19 H19B 107.8 . . ?
C19 C20 H20A 109.5 . . ?
C19 C20 H20B 109.5 . . ?
H20A C20 H20B 109.5 . . ?
C19 C20 H20C 109.5 . . ?
H20A C20 H20C 109.5 . . ?
H20B C20 H20C 109.5 . . ?
C31 N2 C26 111.4(3) . . ?
C31 N2 C21 105.1(3) . . ?
C26 N2 C21 111.8(3) . . ?
C31 N2 C36 111.7(3) . . ?
C26 N2 C36 105.5(3) . . ?
C21 N2 C36 111.4(3) . . ?
C22 C21 N2 116.9(3) . . ?
C22 C21 H21A 108.1 . . ?
N2 C21 H21A 108.1 . . ?
C22 C21 H21B 108.1 . . ?
N2 C21 H21B 108.1 . . ?
H21A C21 H21B 107.3 . . ?
C21 C22 C23 111.0(3) . . ?
C21 C22 H22A 109.4 . . ?
C23 C22 H22A 109.4 . . ?
C21 C22 H22B 109.4 . . ?
C23 C22 H22B 109.4 . . ?
H22A C22 H22B 108.0 . . ?
C24 C23 C22 112.7(3) . . ?
C24 C23 H23A 109.0 . . ?
C22 C23 H23A 109.0 . . ?
C24 C23 H23B 109.0 . . ?
C22 C23 H23B 109.0 . . ?
H23A C23 H23B 107.8 . . ?
C23 C24 C25 113.7(4) . . ?
C23 C24 H24A 108.8 . . ?
C25 C24 H24A 108.8 . . ?
C23 C24 H24B 108.8 . . ?
C25 C24 H24B 108.8 . . ?
H24A C24 H24B 107.7 . . ?
C24 C25 H25A 109.5 . . ?
C24 C25 H25B 109.5 . . ?
H25A C25 H25B 109.5 . . ?
C24 C25 H25C 109.5 . . ?
H25A C25 H25C 109.5 . . ?
H25B C25 H25C 109.5 . . ?
N2 C26 C27 116.6(3) . . ?
N2 C26 H26A 108.1 . . ?
C27 C26 H26A 108.1 . . ?
N2 C26 H26B 108.1 . . ?
C27 C26 H26B 108.1 . . ?
H26A C26 H26B 107.3 . . ?
C28 C27 C26 109.7(4) . . ?
C28 C27 H27A 109.7 . . ?
C26 C27 H27A 109.7 . . ?
C28 C27 H27B 109.7 . . ?
C26 C27 H27B 109.7 . . ?
H27A C27 H27B 108.2 . . ?
C29 C28 C27 114.1(4) . . ?
C29 C28 H28A 108.7 . . ?
C27 C28 H28A 108.7 . . ?
C29 C28 H28B 108.7 . . ?
C27 C28 H28B 108.7 . . ?
H28A C28 H28B 107.6 . . ?
C30 C29 C28 113.5(5) . . ?
C30 C29 H29A 108.9 . . ?
C28 C29 H29A 108.9 . . ?
C30 C29 H29B 108.9 . . ?
C28 C29 H29B 108.9 . . ?
H29A C29 H29B 107.7 . . ?
C29 C30 H30A 109.5 . . ?
C29 C30 H30B 109.5 . . ?
H30A C30 H30B 109.5 . . ?
C29 C30 H30C 109.5 . . ?
H30A C30 H30C 109.5 . . ?
H30B C30 H30C 109.5 . . ?
N2 C31 C32 116.8(3) . . ?
N2 C31 H31A 108.1 . . ?
C32 C31 H31A 108.1 . . ?
N2 C31 H31B 108.1 . . ?
C32 C31 H31B 108.1 . . ?
H31A C31 H31B 107.3 . . ?
C31 C32 C33 108.7(3) . . ?
C31 C32 H32A 109.9 . . ?
C33 C32 H32A 109.9 . . ?
C31 C32 H32B 109.9 . . ?
C33 C32 H32B 109.9 . . ?
H32A C32 H32B 108.3 . . ?
C34 C33 C32 115.6(4) . . ?
C34 C33 H33A 108.4 . . ?
C32 C33 H33A 108.4 . . ?
C34 C33 H33B 108.4 . . ?
C32 C33 H33B 108.4 . . ?
H33A C33 H33B 107.5 . . ?
C33 C34 C35 112.4(6) . . ?
C33 C34 H34A 109.1 . . ?
C35 C34 H34A 109.1 . . ?
C33 C34 H34B 109.1 . . ?
C35 C34 H34B 109.1 . . ?
H34A C34 H34B 107.9 . . ?
C34 C35 H35A 109.5 . . ?
C34 C35 H35B 109.5 . . ?
H35A C35 H35B 109.5 . . ?
C34 C35 H35C 109.5 . . ?
H35A C35 H35C 109.5 . . ?
H35B C35 H35C 109.5 . . ?
C37 C36 N2 115.5(3) . . ?
C37 C36 H36A 108.4 . . ?
N2 C36 H36A 108.4 . . ?
C37 C36 H36B 108.4 . . ?
N2 C36 H36B 108.4 . . ?
H36A C36 H36B 107.5 . . ?
C36 C37 C38 109.7(3) . . ?
C36 C37 H37A 109.7 . . ?
C38 C37 H37A 109.7 . . ?
C36 C37 H37B 109.7 . . ?
C38 C37 H37B 109.7 . . ?
H37A C37 H37B 108.2 . . ?
C37 C38 C39 113.3(3) . . ?
C37 C38 H38A 108.9 . . ?
C39 C38 H38A 108.9 . . ?
C37 C38 H38B 108.9 . . ?
C39 C38 H38B 108.9 . . ?
H38A C38 H38B 107.7 . . ?
C40 C39 C38 113.7(4) . . ?
C40 C39 H39A 108.8 . . ?
C38 C39 H39A 108.8 . . ?
C40 C39 H39B 108.8 . . ?
C38 C39 H39B 108.8 . . ?
H39A C39 H39B 107.7 . . ?
C39 C40 H40A 109.5 . . ?
C39 C40 H40B 109.5 . . ?
H40A C40 H40B 109.5 . . ?
C39 C40 H40C 109.5 . . ?
H40A C40 H40C 109.5 . . ?
H40B C40 H40C 109.5 . . ?
C51 N3 C41 110.7(4) . . ?
C51 N3 C46 109.9(3) . . ?
C41 N3 C46 107.6(3) . . ?
C51 N3 C56 108.1(3) . . ?
C41 N3 C56 110.5(3) . . ?
C46 N3 C56 110.0(3) . . ?
C42 C41 N3 115.2(4) . . ?
C42 C41 H41A 108.5 . . ?
N3 C41 H41A 108.5 . . ?
C42 C41 H41B 108.5 . . ?
N3 C41 H41B 108.5 . . ?
H41A C41 H41B 107.5 . . ?
C41 C42 C43 112.1(4) . . ?
C41 C42 H42A 109.2 . . ?
C43 C42 H42A 109.2 . . ?
C41 C42 H42B 109.2 . . ?
C43 C42 H42B 109.2 . . ?
H42A C42 H42B 107.9 . . ?
C44 C43 C42 115.1(4) . . ?
C44 C43 H43A 108.5 . . ?
C42 C43 H43A 108.5 . . ?
C44 C43 H43B 108.5 . . ?
C42 C43 H43B 108.5 . . ?
H43A C43 H43B 107.5 . . ?
C43 C44 C45 112.9(5) . . ?
C43 C44 H44A 109.0 . . ?
C45 C44 H44A 109.0 . . ?
C43 C44 H44B 109.0 . . ?
C45 C44 H44B 109.0 . . ?
H44A C44 H44B 107.8 . . ?
C44 C45 H45A 109.5 . . ?
C44 C45 H45B 109.5 . . ?
H45A C45 H45B 109.5 . . ?
C44 C45 H45C 109.5 . . ?
H45A C45 H45C 109.5 . . ?
H45B C45 H45C 109.5 . . ?
N3 C46 C47 115.5(3) . . ?
N3 C46 H46A 108.4 . . ?
C47 C46 H46A 108.4 . . ?
N3 C46 H46B 108.4 . . ?
C47 C46 H46B 108.4 . . ?
H46A C46 H46B 107.5 . . ?
C46 C47 C48 111.9(4) . . ?
C46 C47 H47A 109.2 . . ?
C48 C47 H47A 109.2 . . ?
C46 C47 H47B 109.2 . . ?
C48 C47 H47B 109.2 . . ?
H47A C47 H47B 107.9 . . ?
C47 C48 C49 113.4(4) . . ?
C47 C48 H48A 108.9 . . ?
C49 C48 H48A 108.9 . . ?
C47 C48 H48B 108.9 . . ?
C49 C48 H48B 108.9 . . ?
H48A C48 H48B 107.7 . . ?
C50 C49 C48 105.1(8) . . ?
C50 C49 H49A 110.7 . . ?
C48 C49 H49A 110.7 . . ?
C50 C49 H49B 110.7 . . ?
C48 C49 H49B 110.7 . . ?
H49A C49 H49B 108.8 . . ?
C49 C50 H50A 109.5 . . ?
C49 C50 H50B 109.5 . . ?
H50A C50 H50B 109.5 . . ?
C49 C50 H50C 109.5 . . ?
H50A C50 H50C 109.5 . . ?
H50B C50 H50C 109.5 . . ?
N3 C51 C52 113.5(3) . . ?
N3 C51 H51A 108.9 . . ?
C52 C51 H51A 108.9 . . ?
N3 C51 H51B 108.9 . . ?
C52 C51 H51B 108.9 . . ?
H51A C51 H51B 107.7 . . ?
C53 C52 C51 113.0(3) . . ?
C53 C52 H52A 109.0 . . ?
C51 C52 H52A 109.0 . . ?
C53 C52 H52B 109.0 . . ?
C51 C52 H52B 109.0 . . ?
H52A C52 H52B 107.8 . . ?
C52 C53 C54 113.5(3) . . ?
C52 C53 H53A 108.9 . . ?
C54 C53 H53A 108.9 . . ?
C52 C53 H53B 108.9 . . ?
C54 C53 H53B 108.9 . . ?
H53A C53 H53B 107.7 . . ?
C55 C54 C53 112.5(4) . . ?
C55 C54 H54A 109.1 . . ?
C53 C54 H54A 109.1 . . ?
C55 C54 H54B 109.1 . . ?
C53 C54 H54B 109.1 . . ?
H54A C54 H54B 107.8 . . ?
C54 C55 H55A 109.5 . . ?
C54 C55 H55B 109.5 . . ?
H55A C55 H55B 109.5 . . ?
C54 C55 H55C 109.5 . . ?
H55A C55 H55C 109.5 . . ?
H55B C55 H55C 109.5 . . ?
C57 C56 N3 113.5(3) . . ?
C57 C56 H56A 108.9 . . ?
N3 C56 H56A 108.9 . . ?
C57 C56 H56B 108.9 . . ?
N3 C56 H56B 108.9 . . ?
H56A C56 H56B 107.7 . . ?
C58 C57 C56 112.0(4) . . ?
C58 C57 H57A 109.2 . . ?
C56 C57 H57A 109.2 . . ?
C58 C57 H57B 109.2 . . ?
C56 C57 H57B 109.2 . . ?
H57A C57 H57B 107.9 . . ?
C59 C58 C57 112.5(4) . . ?
C59 C58 H58A 109.1 . . ?
C57 C58 H58A 109.1 . . ?
C59 C58 H58B 109.1 . . ?
C57 C58 H58B 109.1 . . ?
H58A C58 H58B 107.8 . . ?
C60 C59 C58 113.3(4) . . ?
C60 C59 H59A 108.9 . . ?
C58 C59 H59A 108.9 . . ?
C60 C59 H59B 108.9 . . ?
C58 C59 H59B 108.9 . . ?
H59A C59 H59B 107.7 . . ?
C59 C60 H60A 109.5 . . ?
C59 C60 H60B 109.5 . . ?
H60A C60 H60B 109.5 . . ?
C59 C60 H60C 109.5 . . ?
H60A C60 H60C 109.5 . . ?
H60B C60 H60C 109.5 . . ?
C71 N4 C76 108.6(3) . . ?
C71 N4 C61 111.1(3) . . ?
C76 N4 C61 109.1(3) . . ?
C71 N4 C66 109.2(3) . . ?
C76 N4 C66 111.1(3) . . ?
C61 N4 C66 107.6(3) . . ?
C62 C61 N4 115.0(3) . . ?
C62 C61 H61A 108.5 . . ?
N4 C61 H61A 108.5 . . ?
C62 C61 H61B 108.5 . . ?
N4 C61 H61B 108.5 . . ?
H61A C61 H61B 107.5 . . ?
C61 C62 C63 111.4(3) . . ?
C61 C62 H62A 109.3 . . ?
C63 C62 H62A 109.3 . . ?
C61 C62 H62B 109.3 . . ?
C63 C62 H62B 109.3 . . ?
H62A C62 H62B 108.0 . . ?
C64 C63 C62 110.4(4) . . ?
C64 C63 H63A 109.6 . . ?
C62 C63 H63A 109.6 . . ?
C64 C63 H63B 109.6 . . ?
C62 C63 H63B 109.6 . . ?
H63A C63 H63B 108.1 . . ?
C65 C64 C63 114.8(4) . . ?
C65 C64 H64A 108.6 . . ?
C63 C64 H64A 108.6 . . ?
C65 C64 H64B 108.6 . . ?
C63 C64 H64B 108.6 . . ?
H64A C64 H64B 107.5 . . ?
C64 C65 H65A 109.5 . . ?
C64 C65 H65B 109.5 . . ?
H65A C65 H65B 109.5 . . ?
C64 C65 H65C 109.5 . . ?
H65A C65 H65C 109.5 . . ?
H65B C65 H65C 109.5 . . ?
C67 C66 N4 117.1(3) . . ?
C67 C66 H66A 108.0 . . ?
N4 C66 H66A 108.0 . . ?
C67 C66 H66B 108.0 . . ?
N4 C66 H66B 108.0 . . ?
H66A C66 H66B 107.3 . . ?
C66 C67 C68 109.3(4) . . ?
C66 C67 H67A 109.8 . . ?
C68 C67 H67A 109.8 . . ?
C66 C67 H67B 109.8 . . ?
C68 C67 H67B 109.8 . . ?
H67A C67 H67B 108.3 . . ?
C69 C68 C67 114.3(4) . . ?
C69 C68 H68A 108.7 . . ?
C67 C68 H68A 108.7 . . ?
C69 C68 H68B 108.7 . . ?
C67 C68 H68B 108.7 . . ?
H68A C68 H68B 107.6 . . ?
C68 C69 C70 111.7(4) . . ?
C68 C69 H69A 109.3 . . ?
C70 C69 H69A 109.3 . . ?
C68 C69 H69B 109.3 . . ?
C70 C69 H69B 109.3 . . ?
H69A C69 H69B 107.9 . . ?
C69 C70 H70A 109.5 . . ?
C69 C70 H70B 109.5 . . ?
H70A C70 H70B 109.5 . . ?
C69 C70 H70C 109.5 . . ?
H70A C70 H70C 109.5 . . ?
H70B C70 H70C 109.5 . . ?
N4 C71 C72 114.5(4) . . ?
N4 C71 H71A 108.6 . . ?
C72 C71 H71A 108.6 . . ?
N4 C71 H71B 108.6 . . ?
C72 C71 H71B 108.6 . . ?
H71A C71 H71B 107.6 . . ?
C73 C72 C71 110.2(4) . . ?
C73 C72 H72A 109.6 . . ?
C71 C72 H72A 109.6 . . ?
C73 C72 H72B 109.6 . . ?
C71 C72 H72B 109.6 . . ?
H72A C72 H72B 108.1 . . ?
C72 C73 C74 113.0(5) . . ?
C72 C73 H73A 109.0 . . ?
C74 C73 H73A 109.0 . . ?
C72 C73 H73B 109.0 . . ?
C74 C73 H73B 109.0 . . ?
H73A C73 H73B 107.8 . . ?
C75 C74 C73 111.6(6) . . ?
C75 C74 H74A 109.3 . . ?
C73 C74 H74A 109.3 . . ?
C75 C74 H74B 109.3 . . ?
C73 C74 H74B 109.3 . . ?
H74A C74 H74B 108.0 . . ?
C74 C75 H75A 109.5 . . ?
C74 C75 H75B 109.5 . . ?
H75A C75 H75B 109.5 . . ?
C74 C75 H75C 109.5 . . ?
H75A C75 H75C 109.5 . . ?
H75B C75 H75C 109.5 . . ?
C77 C76 N4 116.4(4) . . ?
C77 C76 H76A 108.2 . . ?
N4 C76 H76A 108.2 . . ?
C77 C76 H76B 108.2 . . ?
N4 C76 H76B 108.2 . . ?
H76A C76 H76B 107.3 . . ?
C76 C77 C78 111.4(4) . . ?
C76 C77 H77A 109.4 . . ?
C78 C77 H77A 109.4 . . ?
C76 C77 H77B 109.4 . . ?
C78 C77 H77B 109.4 . . ?
H77A C77 H77B 108.0 . . ?
C79 C78 C77 115.2(5) . . ?
C79 C78 H78A 108.5 . . ?
C77 C78 H78A 108.5 . . ?
C79 C78 H78B 108.5 . . ?
C77 C78 H78B 108.5 . . ?
H78A C78 H78B 107.5 . . ?
C80 C79 C78 115.7(6) . . ?
C80 C79 H79A 108.4 . . ?
C78 C79 H79A 108.4 . . ?
C80 C79 H79B 108.4 . . ?
C78 C79 H79B 108.4 . . ?
H79A C79 H79B 107.4 . . ?
C79 C80 H80A 109.5 . . ?
C79 C80 H80B 109.5 . . ?
H80A C80 H80B 109.5 . . ?
C79 C80 H80C 109.5 . . ?
H80A C80 H80C 109.5 . . ?
H80B C80 H80C 109.5 . . ?
C84 O1 C81 110.7(3) . . ?
C82 O2 C83 108.7(4) . . ?
O1 C81 C82 111.2(4) . . ?
O1 C81 H81A 109.4 . . ?
C82 C81 H81A 109.4 . . ?
O1 C81 H81B 109.4 . . ?
C82 C81 H81B 109.4 . . ?
H81A C81 H81B 108.0 . . ?
O2 C82 C81 111.1(4) . . ?
O2 C82 H82A 109.4 . . ?
C81 C82 H82A 109.4 . . ?
O2 C82 H82B 109.4 . . ?
C81 C82 H82B 109.4 . . ?
H82A C82 H82B 108.0 . . ?
O2 C83 C84 110.8(4) . . ?
O2 C83 H83A 109.5 . . ?
C84 C83 H83A 109.5 . . ?
O2 C83 H83B 109.5 . . ?
C84 C83 H83B 109.5 . . ?
H83A C83 H83B 108.1 . . ?
O1 C84 C83 111.1(4) . . ?
O1 C84 H84A 109.4 . . ?
C83 C84 H84A 109.4 . . ?
O1 C84 H84B 109.4 . . ?
C83 C84 H84B 109.4 . . ?
H84A C84 H84B 108.0 . . ?
C88 O3 C85 108.2(4) . . ?
C86 O4 C87 107.3(4) . . ?
O3 C85 C86 109.8(5) . . ?
O3 C85 H85A 109.7 . . ?
C86 C85 H85A 109.7 . . ?
O3 C85 H85B 109.7 . . ?
C86 C85 H85B 109.7 . . ?
H85A C85 H85B 108.2 . . ?
O4 C86 C85 110.4(5) . . ?
O4 C86 H86A 109.6 . . ?
C85 C86 H86A 109.6 . . ?
O4 C86 H86B 109.6 . . ?
C85 C86 H86B 109.6 . . ?
H86A C86 H86B 108.1 . . ?
O4 C87 C88 110.2(5) . . ?
O4 C87 H87A 109.6 . . ?
C88 C87 H87A 109.6 . . ?
O4 C87 H87B 109.6 . . ?
C88 C87 H87B 109.6 . . ?
H87A C87 H87B 108.1 . . ?
O3 C88 C87 109.0(5) . . ?
O3 C88 H88A 109.9 . . ?
C87 C88 H88A 109.9 . . ?
O3 C88 H88B 109.9 . . ?
C87 C88 H88B 109.9 . . ?
H88A C88 H88B 108.3 . . ?
C92 O5 C89 109.0(4) . . ?
C90 O6 C91 107.9(4) . . ?
O5 C89 C90 111.5(5) . . ?
O5 C89 H89A 109.3 . . ?
C90 C89 H89A 109.3 . . ?
O5 C89 H89B 109.3 . . ?
C90 C89 H89B 109.3 . . ?
H89A C89 H89B 108.0 . . ?
O6 C90 C89 111.5(5) . . ?
O6 C90 H90A 109.3 . . ?
C89 C90 H90A 109.3 . . ?
O6 C90 H90B 109.3 . . ?
C89 C90 H90B 109.3 . . ?
H90A C90 H90B 108.0 . . ?
O6 C91 C92 110.7(4) . . ?
O6 C91 H91A 109.5 . . ?
C92 C91 H91A 109.5 . . ?
O6 C91 H91B 109.5 . . ?
C92 C91 H91B 109.5 . . ?
H91A C91 H91B 108.1 . . ?
O5 C92 C91 110.4(4) . . ?
O5 C92 H92A 109.6 . . ?
C91 C92 H92A 109.6 . . ?
O5 C92 H92B 109.6 . . ?
C91 C92 H92B 109.6 . . ?
H92A C92 H92B 108.1 . . ?
C93 O7 C94 108.3(4) . 2_655 ?
O7 C93 C94 111.1(5) . . ?
O7 C93 H93A 109.4 . . ?
C94 C93 H93A 109.4 . . ?
O7 C93 H93B 109.4 . . ?
C94 C93 H93B 109.4 . . ?
H93A C93 H93B 108.0 . . ?
O7 C94 C93 109.9(5) 2_655 . ?
O7 C94 H94A 109.7 2_655 . ?
C93 C94 H94A 109.7 . . ?
O7 C94 H94B 109.7 2_655 . ?
C93 C94 H94B 109.7 . . ?
H94A C94 H94B 108.2 . . ?

loop_
_geom_bond_atom_site_label_1
_geom_bond_atom_site_label_2
_geom_bond_distance
_geom_bond_site_symmetry_2
_geom_bond_publ_flag
V2A_A OG1_A 1.613(2) . ?
V2A_A OC3'_A 1.775(2) . ?
V2A_A OD1_A 1.839(3) . ?
V2A_A OC1_A 2.005(3) . ?
V2A_A OE1_A 2.058(2) . ?
V2A_A OA1_A 2.271(2) . ?
V2A_A V2B_A 3.0560(8) . ?
V2A_A V1A_A 3.0777(8) . ?
V2A_A V3B'_A 3.0842(8) . ?
V1A_A OE2'_A 1.697(2) . ?
V1A_A OE1_A 1.712(2) . ?
V1A_A OB2'_A 1.841(2) . ?
V1A_A OA1'_A 2.052(2) . ?
V1A_A OB1_A 2.075(2) . ?
V1A_A OA1_A 2.093(2) . ?
V1A_A V2B'_A 3.0990(8) . ?
V2B'_A OG2'_A 1.592(3) . ?
V2B'_A OC2'_A 1.819(2) . ?
V2B'_A OD1'_A 1.821(2) . ?
V2B'_A OC4_A 1.980(3) . ?
V2B'_A OE2'_A 2.089(2) . ?
V2B'_A OA1'_A 2.330(3) . ?
V2B'_A V3A'_A 3.0839(8) . ?
V2B'_A V2A'_A 3.0904(9) . ?
V2A'_A OG1'_A 1.601(3) . ?
V2A'_A OD1'_A 1.819(3) . ?
V2A'_A OC1'_A 1.835(2) . ?
V2A'_A OC3_A 1.958(3) . ?
V2A'_A OE1'_A 2.016(3) . ?
V2A'_A OA1'_A 2.419(2) . ?
V2A'_A V1A'_A 3.0863(8) . ?
V2A'_A V3A'_A 3.1103(8) . ?
V1A'_A OE1'_A 1.686(2) . ?
V1A'_A OE2_A 1.690(3) . ?
V1A'_A OB1'_A 1.906(2) . ?
V1A'_A OB2_A 1.952(2) . ?
V1A'_A OA1'_A 2.115(2) . ?
V1A'_A OA1_A 2.141(2) . ?
V1A'_A V2B_A 3.0956(8) . ?
V2B_A OG2_A 1.601(3) . ?
V2B_A OD1_A 1.804(2) . ?
V2B_A OC4'_A 1.864(3) . ?
V2B_A OC2_A 1.948(2) . ?
V2B_A OE2_A 2.045(2) . ?
V2B_A OA1_A 2.364(2) . ?
V2B_A V3B'_A 3.0982(9) . ?
V2B_A V3A_A 3.1051(8) . ?
V3A_A OF1_A 1.605(2) . ?
V3A_A OC2_A 1.731(3) . ?
V3A_A OB2_A 1.925(2) . ?
V3A_A OC1_A 1.932(3) . ?
V3A_A OB1_A 2.114(3) . ?
V3A_A OA1_A 2.241(2) . ?
V3B_A OF2_A 1.602(3) . ?
V3B_A OC3_A 1.726(2) . ?
V3B_A OC4_A 1.939(3) . ?
V3B_A OB2_A 1.944(2) . ?
V3B_A OB1_A 2.142(2) . ?
V3B_A OA1'_A 2.249(2) . ?
V3B'_A OF2'_A 1.604(2) . ?
V3B'_A OC4'_A 1.782(3) . ?
V3B'_A OC3'_A 1.891(2) . ?
V3B'_A OB1'_A 1.947(2) . ?
V3B'_A OB2'_A 2.051(2) . ?
V3B'_A OA1_A 2.319(2) . ?
V3B'_A V3A'_A 3.0642(8) . ?
V3A'_A OF1'_A 1.607(2) . ?
V3A'_A OC1'_A 1.817(2) . ?
V3A'_A OC2'_A 1.830(3) . ?
V3A'_A OB1'_A 1.999(3) . ?
V3A'_A OB2'_A 2.036(2) . ?
V3A'_A OA1'_A 2.324(2) . ?
OC1_A HC1_A 0.53(5) . ?
OB1_A HB1_A 0.74(4) . ?
OC4_A HC4_A 0.74(5) . ?
V2B_B OG2_B 1.593(3) . ?
V2B_B OC4_B 1.805(3) 2 ?
V2B_B OD1_B 1.858(3) . ?
V2B_B OC2_B 1.974(3) . ?
V2B_B OE2_B 2.016(3) . ?
V2B_B OA1_B 2.376(3) . ?
V2B_B V2A_B 3.0748(10) . ?
V2B_B V3B_B 3.0908(9) 2 ?
V2B_B V1A_B 3.1143(9) 2 ?
V1A_B OE1_B 1.671(3) . ?
V1A_B OE2_B 1.690(3) 2 ?
V1A_B OB2_B 1.893(3) 2 ?
V1A_B OA1_B 2.035(3) . ?
V1A_B OB1_B 2.045(3) . ?
V1A_B OA1_B 2.168(3) 2 ?
V1A_B V2A_B 3.0630(9) . ?
V1A_B V3A_B 3.0915(8) 2 ?
V1A_B V2B_B 3.1142(9) 2 ?
V1A_B V3B_B 3.1195(9) 2 ?
V2A_B OG1_B 1.599(3) . ?
V2A_B OD1_B 1.781(3) . ?
V2A_B OC3_B 1.867(3) 2 ?
V2A_B OC1_B 1.966(3) . ?
V2A_B OE1_B 2.089(3) . ?
V2A_B OA1_B 2.316(2) . ?
V2A_B V3B_B 3.0614(9) 2 ?
V3A_B OF1_B 1.601(3) . ?
V3A_B OC2_B 1.716(3) . ?
V3A_B OC1_B 1.935(3) . ?
V3A_B OB2_B 1.951(3) . ?
V3A_B OB1_B 2.119(3) . ?
V3A_B OA1_B 2.264(3) . ?
V3A_B V1A_B 3.0914(8) 2 ?
V3B_B OF2_B 1.598(3) . ?
V3B_B OC3_B 1.786(3) . ?
V3B_B OC4_B 1.834(3) . ?
V3B_B OB2_B 1.990(3) . ?
V3B_B OB1_B 2.073(3) . ?
V3B_B OA1_B 2.330(3) 2 ?
V3B_B V2A_B 3.0614(9) 2 ?
V3B_B V2B_B 3.0908(9) 2 ?
V3B_B V1A_B 3.1195(9) 2 ?
OE2_B V1A_B 1.690(3) 2 ?
OB2_B V1A_B 1.893(3) 2 ?
OC3_B V2A_B 1.867(3) 2 ?
OC4_B V2B_B 1.805(3) 2 ?
OB1_B HB1_B 0.65(4) . ?
OC1_B HC1_B 0.71(5) . ?
OA1_B V1A_B 2.168(3) 2 ?
OA1_B V3B_B 2.330(3) 2 ?
N1 C6 1.519(4) . ?
N1 C11 1.531(5) . ?
N1 C1 1.534(4) . ?
N1 C16 1.535(5) . ?
C1 C2 1.530(5) . ?
C1 H1A 0.9900 . ?
C1 H1B 0.9900 . ?
C2 C3 1.536(5) . ?
C2 H2A 0.9900 . ?
C2 H2B 0.9900 . ?
C3 C4 1.530(6) . ?
C3 H3A 0.9900 . ?
C3 H3B 0.9900 . ?
C4 C5 1.529(6) . ?
C4 H4A 0.9900 . ?
C4 H4B 0.9900 . ?
C5 H5A 0.9800 . ?
C5 H5B 0.9800 . ?
C5 H5C 0.9800 . ?
C6 C7 1.535(6) . ?
C6 H6A 0.9900 . ?
C6 H6B 0.9900 . ?
C7 C8 1.529(6) . ?
C7 H7A 0.9900 . ?
C7 H7B 0.9900 . ?
C8 C9 1.485(7) . ?
C8 H8A 0.9900 . ?
C8 H8B 0.9900 . ?
C9 C10 1.552(6) . ?
C9 H9A 0.9900 . ?
C9 H9B 0.9900 . ?
C10 H10A 0.9800 . ?
C10 H10B 0.9800 . ?
C10 H10C 0.9800 . ?
C11 C12 1.528(5) . ?
C11 H11A 0.9900 . ?
C11 H11B 0.9900 . ?
C12 C13 1.514(6) . ?
C12 H12A 0.9900 . ?
C12 H12B 0.9900 . ?
C13 C14 1.528(5) . ?
C13 H13A 0.9900 . ?
C13 H13B 0.9900 . ?
C14 C15 1.513(6) . ?
C14 H14A 0.9900 . ?
C14 H14B 0.9900 . ?
C15 H15A 0.9800 . ?
C15 H15B 0.9800 . ?
C15 H15C 0.9800 . ?
C16 C17 1.507(5) . ?
C16 H16A 0.9900 . ?
C16 H16B 0.9900 . ?
C17 C18 1.542(6) . ?
C17 H17A 0.9900 . ?
C17 H17B 0.9900 . ?
C18 C19 1.524(6) . ?
C18 H18A 0.9900 . ?
C18 H18B 0.9900 . ?
C19 C20 1.534(6) . ?
C19 H19A 0.9900 . ?
C19 H19B 0.9900 . ?
C20 H20A 0.9800 . ?
C20 H20B 0.9800 . ?
C20 H20C 0.9800 . ?
N2 C31 1.514(5) . ?
N2 C26 1.523(5) . ?
N2 C21 1.525(4) . ?
N2 C36 1.533(5) . ?
C21 C22 1.508(5) . ?
C21 H21A 0.9900 . ?
C21 H21B 0.9900 . ?
C22 C23 1.523(5) . ?
C22 H22A 0.9900 . ?
C22 H22B 0.9900 . ?
C23 C24 1.515(5) . ?
C23 H23A 0.9900 . ?
C23 H23B 0.9900 . ?
C24 C25 1.518(5) . ?
C24 H24A 0.9900 . ?
C24 H24B 0.9900 . ?
C25 H25A 0.9800 . ?
C25 H25B 0.9800 . ?
C25 H25C 0.9800 . ?
C26 C27 1.532(5) . ?
C26 H26A 0.9900 . ?
C26 H26B 0.9900 . ?
C27 C28 1.523(6) . ?
C27 H27A 0.9900 . ?
C27 H27B 0.9900 . ?
C28 C29 1.523(6) . ?
C28 H28A 0.9900 . ?
C28 H28B 0.9900 . ?
C29 C30 1.516(7) . ?
C29 H29A 0.9900 . ?
C29 H29B 0.9900 . ?
C30 H30A 0.9800 . ?
C30 H30B 0.9800 . ?
C30 H30C 0.9800 . ?
C31 C32 1.524(5) . ?
C31 H31A 0.9900 . ?
C31 H31B 0.9900 . ?
C32 C33 1.525(6) . ?
C32 H32A 0.9900 . ?
C32 H32B 0.9900 . ?
C33 C34 1.521(7) . ?
C33 H33A 0.9900 . ?
C33 H33B 0.9900 . ?
C34 C35 1.531(8) . ?
C34 H34A 0.9900 . ?
C34 H34B 0.9900 . ?
C35 H35A 0.9800 . ?
C35 H35B 0.9800 . ?
C35 H35C 0.9800 . ?
C36 C37 1.516(5) . ?
C36 H36A 0.9900 . ?
C36 H36B 0.9900 . ?
C37 C38 1.526(5) . ?
C37 H37A 0.9900 . ?
C37 H37B 0.9900 . ?
C38 C39 1.529(6) . ?
C38 H38A 0.9900 . ?
C38 H38B 0.9900 . ?
C39 C40 1.504(7) . ?
C39 H39A 0.9900 . ?
C39 H39B 0.9900 . ?
C40 H40A 0.9800 . ?
C40 H40B 0.9800 . ?
C40 H40C 0.9800 . ?
N3 C51 1.517(5) . ?
N3 C41 1.523(5) . ?
N3 C46 1.523(6) . ?
N3 C56 1.530(5) . ?
C41 C42 1.513(7) . ?
C41 H41A 0.9900 . ?
C41 H41B 0.9900 . ?
C42 C43 1.539(6) . ?
C42 H42A 0.9900 . ?
C42 H42B 0.9900 . ?
C43 C44 1.497(7) . ?
C43 H43A 0.9900 . ?
C43 H43B 0.9900 . ?
C44 C45 1.528(7) . ?
C44 H44A 0.9900 . ?
C44 H44B 0.9900 . ?
C45 H45A 0.9800 . ?
C45 H45B 0.9800 . ?
C45 H45C 0.9800 . ?
C46 C47 1.533(6) . ?
C46 H46A 0.9900 . ?
C46 H46B 0.9900 . ?
C47 C48 1.552(7) . ?
C47 H47A 0.9900 . ?
C47 H47B 0.9900 . ?
C48 C49 1.638(7) . ?
C48 H48A 0.9900 . ?
C48 H48B 0.9900 . ?
C49 C50 1.350(11) . ?
C49 H49A 0.9900 . ?
C49 H49B 0.9900 . ?
C50 H50A 0.9800 . ?
C50 H50B 0.9800 . ?
C50 H50C 0.9800 . ?
C51 C52 1.527(5) . ?
C51 H51A 0.9900 . ?
C51 H51B 0.9900 . ?
C52 C53 1.511(6) . ?
C52 H52A 0.9900 . ?
C52 H52B 0.9900 . ?
C53 C54 1.533(6) . ?
C53 H53A 0.9900 . ?
C53 H53B 0.9900 . ?
C54 C55 1.512(7) . ?
C54 H54A 0.9900 . ?
C54 H54B 0.9900 . ?
C55 H55A 0.9800 . ?
C55 H55B 0.9800 . ?
C55 H55C 0.9800 . ?
C56 C57 1.521(6) . ?
C56 H56A 0.9900 . ?
C56 H56B 0.9900 . ?
C57 C58 1.519(6) . ?
C57 H57A 0.9900 . ?
C57 H57B 0.9900 . ?
C58 C59 1.519(6) . ?
C58 H58A 0.9900 . ?
C58 H58B 0.9900 . ?
C59 C60 1.512(6) . ?
C59 H59A 0.9900 . ?
C59 H59B 0.9900 . ?
C60 H60A 0.9800 . ?
C60 H60B 0.9800 . ?
C60 H60C 0.9800 . ?
N4 C71 1.517(6) . ?
N4 C76 1.522(6) . ?
N4 C61 1.523(5) . ?
N4 C66 1.533(6) . ?
C61 C62 1.519(6) . ?
C61 H61A 0.9900 . ?
C61 H61B 0.9900 . ?
C62 C63 1.526(6) . ?
C62 H62A 0.9900 . ?
C62 H62B 0.9900 . ?
C63 C64 1.524(6) . ?
C63 H63A 0.9900 . ?
C63 H63B 0.9900 . ?
C64 C65 1.500(7) . ?
C64 H64A 0.9900 . ?
C64 H64B 0.9900 . ?
C65 H65A 0.9800 . ?
C65 H65B 0.9800 . ?
C65 H65C 0.9800 . ?
C66 C67 1.519(6) . ?
C66 H66A 0.9900 . ?
C66 H66B 0.9900 . ?
C67 C68 1.540(6) . ?
C67 H67A 0.9900 . ?
C67 H67B 0.9900 . ?
C68 C69 1.517(6) . ?
C68 H68A 0.9900 . ?
C68 H68B 0.9900 . ?
C69 C70 1.522(6) . ?
C69 H69A 0.9900 . ?
C69 H69B 0.9900 . ?
C70 H70A 0.9800 . ?
C70 H70B 0.9800 . ?
C70 H70C 0.9800 . ?
C71 C72 1.526(7) . ?
C71 H71A 0.9900 . ?
C71 H71B 0.9900 . ?
C72 C73 1.519(7) . ?
C72 H72A 0.9900 . ?
C72 H72B 0.9900 . ?
C73 C74 1.532(7) . ?
C73 H73A 0.9900 . ?
C73 H73B 0.9900 . ?
C74 C75 1.488(9) . ?
C74 H74A 0.9900 . ?
C74 H74B 0.9900 . ?
C75 H75A 0.9800 . ?
C75 H75B 0.9800 . ?
C75 H75C 0.9800 . ?
C76 C77 1.509(7) . ?
C76 H76A 0.9900 . ?
C76 H76B 0.9900 . ?
C77 C78 1.524(7) . ?
C77 H77A 0.9900 . ?
C77 H77B 0.9900 . ?
C78 C79 1.518(9) . ?
C78 H78A 0.9900 . ?
C78 H78B 0.9900 . ?
C79 C80 1.477(9) . ?
C79 H79A 0.9900 . ?
C79 H79B 0.9900 . ?
C80 H80A 0.9800 . ?
C80 H80B 0.9800 . ?
C80 H80C 0.9800 . ?
O1 C84 1.433(5) . ?
O1 C81 1.438(6) . ?
O2 C82 1.427(6) . ?
O2 C83 1.429(5) . ?
C81 C82 1.499(8) . ?
C81 H81A 0.9900 . ?
C81 H81B 0.9900 . ?
C82 H82A 0.9900 . ?
C82 H82B 0.9900 . ?
C83 C84 1.496(6) . ?
C83 H83A 0.9900 . ?
C83 H83B 0.9900 . ?
C84 H84A 0.9900 . ?
C84 H84B 0.9900 . ?
O3 C88 1.447(6) . ?
O3 C85 1.449(6) . ?
O4 C86 1.413(7) . ?
O4 C87 1.457(8) . ?
C85 C86 1.488(8) . ?
C85 H85A 0.9900 . ?
C85 H85B 0.9900 . ?
C86 H86A 0.9900 . ?
C86 H86B 0.9900 . ?
C87 C88 1.478(8) . ?
C87 H87A 0.9900 . ?
C87 H87B 0.9900 . ?
C88 H88A 0.9900 . ?
C88 H88B 0.9900 . ?
O5 C92 1.430(6) . ?
O5 C89 1.448(7) . ?
O6 C90 1.421(6) . ?
O6 C91 1.443(6) . ?
C89 C90 1.508(8) . ?
C89 H89A 0.9900 . ?
C89 H89B 0.9900 . ?
C90 H90A 0.9900 . ?
C90 H90B 0.9900 . ?
C91 C92 1.516(7) . ?
C91 H91A 0.9900 . ?
C91 H91B 0.9900 . ?
C92 H92A 0.9900 . ?
C92 H92B 0.9900 . ?
O7 C93 1.448(7) . ?
O7 C94 1.452(7) 2_655 ?
C93 C94 1.534(8) . ?
C93 H93A 0.9900 . ?
C93 H93B 0.9900 . ?
C94 O7 1.452(7) 2_655 ?
C94 H94A 0.9900 . ?
C94 H94B 0.9900 . ?

loop_
_geom_hbond_atom_site_label_D
_geom_hbond_atom_site_label_H
_geom_hbond_atom_site_label_A
_geom_hbond_distance_DH
_geom_hbond_distance_HA
_geom_hbond_distance_DA
_geom_hbond_angle_DHA
_geom_hbond_site_symmetry_A
OC1_A HC1_A OE2'_A 0.53(5) 2.22(5) 2.751(4) 171(8) 2_666
OB1_A HB1_A OE1_A 0.74(4) 2.04(4) 2.774(3) 169(4) 2_666
OC4_A HC4_A OG1_A 0.74(5) 2.01(5) 2.746(4) 170(5) 2_666
OC1_B HC1_B O3 0.71(5) 2.00(5) 2.703(4) 170(6) .
OB1_B HB1_B O1 0.65(4) 2.02(5) 2.661(4) 171(6) .
